data_4024833
loop_
_publ_author_name
'Yuta Takano'
'M. \'Angeles Herranz'
'Ivan E. Kareev'
'Steven H. Strauss'
'Olga V. Boltalina'
'Takeshi Akasaka'
'Nazario Mart\'in'

_publ_contact_author_address
;Aspect of Creation of New Materials
Center for Tsukuba Advanced Research Alliance
University of Tsukuba
Tsukuba, Ibaraki 305-8577, Japan
;
_publ_contact_author_email akasaka@tara.tsukuba.ac.jp
_publ_contact_author_fax +81-29-853-6409
_publ_contact_author_name 'Takeshi AKASAKA'
_publ_contact_author_phone +81-29-853-6409
_publ_section_title
;
Efficient Regioselective [4+2] Cycloaddition of o-Quinodimethane to
C70(CF3)10
;
_journal_name_full 'Journal of Organic Chemistry'
_journal_page_first 6902
_journal_page_last 6905
_journal_paper_doi 10.1021/jo9014358
_journal_volume 74
_journal_year 2009
_chemical_formula_moiety 'C90 H12 F30 O2, 2(C7 H8)'
_chemical_formula_sum 'C104 H28 F30 O2'
_chemical_formula_weight 1879.26
_chemical_name_common C70(CF3)10C2H4C6H2(MeO)2
_chemical_name_systematic C70(CF3)10C2H4C6H2(MeO)2
_space_group_IT_number 60
_symmetry_cell_setting orthorhombic
_symmetry_space_group_name_Hall '-P 2n 2ab'
_symmetry_space_group_name_H-M 'P b c n'
_atom_sites_solution_hydrogens geom
_atom_sites_solution_primary direct
_atom_sites_solution_secondary difmap
_audit_creation_method SHELXL-97
_cell_angle_alpha 90.00
_cell_angle_beta 90.00
_cell_angle_gamma 90.00
_cell_formula_units_Z 8
_cell_length_a 17.8857(12)
_cell_length_b 25.3005(12)
_cell_length_c 31.4601(16)
_cell_measurement_reflns_used 137609
_cell_measurement_temperature 90(2)
_cell_measurement_theta_max 64.56
_cell_measurement_theta_min 6.10
_cell_volume 14236.2(14)
_computing_cell_refinement PROCESS-AUTO
_computing_data_collection PROCESS-AUTO
_computing_data_reduction Yadokari-XG,SHELXTL
_computing_molecular_graphics 'Bruker SHELXTL'
_computing_publication_material 'Bruker SHELXTL'
_computing_structure_refinement 'SHELXL-97 (Sheldrick, 1997)'
_computing_structure_solution 'SHELXS-97 (Sheldrick, 1990)'
_diffrn_ambient_temperature 90(2)
_diffrn_measured_fraction_theta_full 0.998
_diffrn_measured_fraction_theta_max 0.998
_diffrn_measurement_device_type 'Rigaku R-AXIS RAPID'
_diffrn_measurement_method 'phi and omega scans'
_diffrn_radiation_monochromator graphite
_diffrn_radiation_source 'fine-focus sealed tube'
_diffrn_radiation_type MoK\a
_diffrn_radiation_wavelength 0.71075
_diffrn_reflns_av_R_equivalents 0.0929
_diffrn_reflns_av_sigmaI/netI 0.0596
_diffrn_reflns_limit_h_max 22
_diffrn_reflns_limit_h_min -22
_diffrn_reflns_limit_k_max 31
_diffrn_reflns_limit_k_min -31
_diffrn_reflns_limit_l_max 38
_diffrn_reflns_limit_l_min -35
_diffrn_reflns_number 107956
_diffrn_reflns_theta_full 26.00
_diffrn_reflns_theta_max 26.00
_diffrn_reflns_theta_min 3.05
_diffrn_source_type 'Rigaku R-AXIS RAPID'
_exptl_absorpt_coefficient_mu 0.159
_exptl_absorpt_correction_T_max 0.9781
_exptl_absorpt_correction_T_min 0.9393
_exptl_absorpt_correction_type multi-scan
_exptl_absorpt_process_details
; 
 Higashi, T. (1995). Program for Absorption Correction.
 Rigaku Corporation, Tokyo, Japan.
;
_exptl_crystal_colour brown
_exptl_crystal_density_diffrn 1.754
_exptl_crystal_density_method 'not measured'
_exptl_crystal_description block
_exptl_crystal_F_000 7504
_exptl_crystal_size_max 0.40
_exptl_crystal_size_mid 0.30
_exptl_crystal_size_min 0.14
_refine_diff_density_max 0.543
_refine_diff_density_min -0.456
_refine_diff_density_rms 0.062
_refine_ls_extinction_method none
_refine_ls_goodness_of_fit_ref 1.013
_refine_ls_hydrogen_treatment constr
_refine_ls_matrix_type full
_refine_ls_number_parameters 1307
_refine_ls_number_reflns 13977
_refine_ls_number_restraints 0
_refine_ls_restrained_S_all 1.013
_refine_ls_R_factor_all 0.0976
_refine_ls_R_factor_gt 0.0553
_refine_ls_shift/su_max 0.001
_refine_ls_shift/su_mean 0.000
_refine_ls_structure_factor_coef Fsqd
_refine_ls_weighting_details 'calc w=1/[\s^2^(Fo^2^)+(0.0648P)^2^+3.5493P] where P=(Fo^2^+2Fc^2^)/3'
_refine_ls_weighting_scheme calc
_refine_ls_wR_factor_gt 0.1130
_refine_ls_wR_factor_ref 0.1266
_reflns_number_gt 9446
_reflns_number_total 13977
_reflns_threshold_expression >2sigma(I)
_cod_data_source_file jo9014358_si_001.cif
_cod_data_source_block c70sul
_cod_depositor_comments
;
The following automatic conversions were performed:

data name '_atom_site_symetry_multiplicity' was replaced with
'_atom_site_symmetry_multiplicity' as specified in the replacement
file 'data/replacement-values/replacement_tags.lst'.

Automatic conversion script
Id: cif_correct_tags 9268 2022-04-12 08:56:07Z antanas 
;
_cod_database_code 4024833

loop_
_symmetry_equiv_pos_as_xyz
'x, y, z'
'-x+1/2, -y+1/2, z+1/2'
'x+1/2, -y+1/2, -z'
'-x, y, -z+1/2'
'-x, -y, -z'
'x-1/2, y-1/2, -z-1/2'
'-x-1/2, y-1/2, z'
'x, -y, z-1/2'

loop_
_atom_site_label
_atom_site_type_symbol
_atom_site_fract_x
_atom_site_fract_y
_atom_site_fract_z
_atom_site_U_iso_or_equiv
_atom_site_adp_type
_atom_site_occupancy
_atom_site_symmetry_multiplicity
_atom_site_calc_flag
_atom_site_refinement_flags
_atom_site_disorder_assembly
_atom_site_disorder_group
F252 F 0.92790(9) 0.10491(6) 0.49570(5) 0.0224(4) Uani 1 1 d . . .
F253 F 0.88068(10) 0.04937(6) 0.53998(5) 0.0285(4) Uani 1 1 d . . .
F491 F 0.96321(10) 0.44208(6) 0.60079(5) 0.0271(4) Uani 1 1 d . . .
F016 F 0.88913(11) 0.05970(7) 0.74071(5) 0.0374(5) Uani 1 1 d . . .
F101 F 1.06779(9) 0.10952(7) 0.62226(5) 0.0287(4) Uani 1 1 d . . .
F251 F 0.98972(10) 0.08207(7) 0.55130(5) 0.0305(4) Uani 1 1 d . . .
F015 F 0.89120(15) 0.02635(7) 0.67874(7) 0.0637(8) Uani 1 1 d . . .
F102 F 1.07380(10) 0.14408(7) 0.68461(5) 0.0310(4) Uani 1 1 d . . .
C6 C 0.79416(16) 0.10915(10) 0.66594(9) 0.0161(6) Uani 1 1 d . . .
F692 F 0.58784(11) 0.45225(7) 0.60219(6) 0.0387(5) Uani 1 1 d . . .
F492 F 0.96737(11) 0.40128(7) 0.54098(5) 0.0375(5) Uani 1 1 d . . .
F191 F 0.55030(11) 0.08506(7) 0.71518(6) 0.0401(5) Uani 1 1 d . . .
O1 O 0.95115(12) 0.42598(8) 0.81680(7) 0.0266(5) Uani 1 1 d . . .
F103 F 1.10580(9) 0.18973(7) 0.63049(6) 0.0322(4) Uani 1 1 d . . .
F014 F 0.98228(11) 0.07127(8) 0.70143(7) 0.0522(6) Uani 1 1 d . . .
C50 C 0.90210(15) 0.35447(10) 0.64599(8) 0.0152(6) Uani 1 1 d . . .
F412 F 0.55812(11) 0.13371(8) 0.52148(6) 0.0404(5) Uani 1 1 d . . .
C32 C 0.85301(15) 0.34131(10) 0.73138(8) 0.0135(6) Uani 1 1 d . . .
F493 F 1.03965(10) 0.37832(7) 0.59251(6) 0.0344(5) Uani 1 1 d . . .
C10 C 0.97651(15) 0.17485(10) 0.63884(8) 0.0148(6) Uani 1 1 d . . .
C166 C 0.78548(17) 0.46691(11) 0.62714(9) 0.0208(6) Uani 1 1 d . . .
C25 C 0.88581(15) 0.13838(10) 0.56182(8) 0.0149(6) Uani 1 1 d . . .
C54 C 0.69812(15) 0.35796(10) 0.73676(8) 0.0151(6) Uani 1 1 d . . .
F193 F 0.47247(10) 0.14797(8) 0.70165(7) 0.0454(5) Uani 1 1 d . . .
C34 C 0.72943(15) 0.32413(10) 0.77306(8) 0.0152(6) Uani 1 1 d . . .
C61 C 0.69917(16) 0.31564(11) 0.54956(8) 0.0174(6) Uani 1 1 d . . .
C141 C 0.55775(18) 0.12823(13) 0.56349(11) 0.0300(8) Uani 1 1 d . . .
C33 C 0.81705(15) 0.31531(11) 0.76995(8) 0.0154(6) Uani 1 1 d . . .
C14 C 0.83968(16) 0.25782(10) 0.76149(8) 0.0152(6) Uani 1 1 d . . .
C31 C 0.90795(14) 0.30775(10) 0.71395(8) 0.0136(6) Uani 1 1 d . . .
F192 F 0.51118(11) 0.09738(8) 0.65130(6) 0.0434(5) Uani 1 1 d . . .
C44 C 0.75927(16) 0.24149(11) 0.52064(8) 0.0171(6) Uani 1 1 d . . .
C68 C 0.64737(15) 0.37736(10) 0.65245(8) 0.0160(6) Uani 1 1 d . . .
C26 C 0.92936(15) 0.19063(10) 0.56265(8) 0.0142(6) Uani 1 1 d . . .
C133 C 0.85700(16) 0.33593(10) 0.81075(8) 0.0159(6) Uani 1 1 d . . .
H2 H 0.8468 0.3117 0.8348 0.019 Uiso 1 1 calc R . .
H1 H 0.9117 0.3368 0.8060 0.019 Uiso 1 1 calc R . .
F042 F 0.65443(12) 0.08357(8) 0.77461(8) 0.0592(7) Uani 1 1 d . . .
C15 C 0.79337(16) 0.21472(10) 0.76388(8) 0.0159(6) Uani 1 1 d . . .
C134 C 0.70769(16) 0.34786(11) 0.81727(8) 0.0192(6) Uani 1 1 d . . .
H4 H 0.6540 0.3574 0.8173 0.023 Uiso 1 1 calc R . .
H3 H 0.7159 0.3211 0.8397 0.023 Uiso 1 1 calc R . .
C36 C 0.62133(15) 0.28377(11) 0.74070(9) 0.0181(6) Uani 1 1 d . . .
C8 C 0.87202(16) 0.12172(10) 0.60745(8) 0.0153(6) Uani 1 1 d . . .
C38 C 0.56418(15) 0.25287(12) 0.67441(9) 0.0205(6) Uani 1 1 d . . .
C17 C 0.67825(16) 0.18109(11) 0.74362(9) 0.0193(6) Uani 1 1 d . . .
C29 C 0.96791(14) 0.26764(11) 0.65399(9) 0.0152(6) Uani 1 1 d . . .
C40 C 0.59268(15) 0.21153(11) 0.60660(9) 0.0201(6) Uani 1 1 d . . .
F413 F 0.49045(10) 0.14273(8) 0.57675(7) 0.0462(5) Uani 1 1 d . . .
F411 F 0.56556(12) 0.07671(7) 0.57137(7) 0.0454(5) Uani 1 1 d . . .
C70 C 0.70132(16) 0.35460(10) 0.58053(8) 0.0160(6) Uani 1 1 d . . .
C22 C 0.73574(15) 0.11493(10) 0.59703(9) 0.0160(6) Uani 1 1 d . . .
C65 C 0.77139(16) 0.37577(10) 0.59436(8) 0.0148(6) Uani 1 1 d . . .
C7 C 0.79795(16) 0.10595(10) 0.62182(9) 0.0157(6) Uani 1 1 d . . .
C27 C 0.96847(15) 0.20680(10) 0.59768(9) 0.0152(6) Uani 1 1 d . . .
C2 C 0.87061(16) 0.16405(10) 0.71479(8) 0.0150(6) Uani 1 1 d . . .
C19 C 0.59646(16) 0.16091(11) 0.67887(9) 0.0219(7) Uani 1 1 d . . .
C55 C 0.62980(15) 0.33599(10) 0.72205(9) 0.0160(6) Uani 1 1 d . . .
C9 C 0.91419(15) 0.13465(10) 0.64119(9) 0.0160(6) Uani 1 1 d . . .
C37 C 0.58808(15) 0.24309(11) 0.71736(9) 0.0193(6) Uani 1 1 d . . .
C119 C 0.53170(18) 0.12222(13) 0.68688(11) 0.0326(8) Uani 1 1 d . . .
C149 C 0.97091(18) 0.39494(11) 0.58332(9) 0.0238(7) Uani 1 1 d . . .
C46 C 0.89193(15) 0.22915(11) 0.53731(8) 0.0152(6) Uani 1 1 d . . .
C47 C 0.89763(15) 0.28312(11) 0.54698(8) 0.0148(6) Uani 1 1 d . . .
C53 C 0.74003(15) 0.38625(10) 0.70795(8) 0.0144(6) Uani 1 1 d . . .
C110 C 1.05630(16) 0.15378(11) 0.64445(9) 0.0213(6) Uani 1 1 d . . .
C13 C 0.89963(15) 0.25593(10) 0.73274(8) 0.0147(6) Uani 1 1 d . . .
C20 C 0.66422(16) 0.13241(10) 0.66077(9) 0.0185(6) Uani 1 1 d . . .
C43 C 0.68783(15) 0.22419(11) 0.53367(8) 0.0166(6) Uani 1 1 d . . .
C62 C 0.76563(15) 0.29720(10) 0.53113(8) 0.0151(6) Uani 1 1 d . . .
C18 C 0.61632(16) 0.19060(11) 0.71967(9) 0.0203(6) Uani 1 1 d . . .
C67 C 0.71417(16) 0.39716(10) 0.66587(8) 0.0153(6) Uani 1 1 d . . .
C66 C 0.77928(15) 0.40716(10) 0.63557(8) 0.0150(6) Uani 1 1 d . . .
C35 C 0.68416(15) 0.27332(11) 0.76639(8) 0.0157(6) Uani 1 1 d . . .
C58 C 0.59144(15) 0.30794(11) 0.61324(9) 0.0191(6) Uani 1 1 d . . .
C101 C 0.90915(18) 0.06837(11) 0.70128(9) 0.0219(7) Uani 1 1 d . . .
C69 C 0.62962(16) 0.36278(11) 0.60638(9) 0.0183(6) Uani 1 1 d . . .
C57 C 0.57247(15) 0.30268(11) 0.65640(9) 0.0200(6) Uani 1 1 d . . .
C41 C 0.62102(16) 0.16143(11) 0.58462(9) 0.0206(6) Uani 1 1 d . . .
C42 C 0.67976(15) 0.17510(11) 0.55161(8) 0.0175(6) Uani 1 1 d . . .
C52 C 0.82014(15) 0.37789(10) 0.70529(8) 0.0144(6) Uani 1 1 d . . .
C3 C 0.80833(16) 0.16835(10) 0.73997(8) 0.0169(6) Uani 1 1 d . . .
C1 C 0.87361(16) 0.11918(10) 0.68251(9) 0.0170(6) Uani 1 1 d . . .
C169 C 0.57614(18) 0.40419(12) 0.58671(9) 0.0255(7) Uani 1 1 d . . .
C45 C 0.82096(15) 0.20829(10) 0.52423(8) 0.0143(6) Uani 1 1 d . . .
C125 C 0.92200(16) 0.09342(11) 0.53693(9) 0.0187(6) Uani 1 1 d . . .
C11 C 0.96158(15) 0.21813(10) 0.67239(8) 0.0145(6) Uani 1 1 d . . .
C12 C 0.91834(15) 0.20963(10) 0.70981(8) 0.0155(6) Uani 1 1 d . . .
F603 F 0.61394(11) 0.29825(8) 0.47465(6) 0.0406(5) Uani 1 1 d . . .
F602 F 0.53047(11) 0.31602(8) 0.52123(6) 0.0458(6) Uani 1 1 d . . .
F601 F 0.54630(11) 0.23662(7) 0.50056(6) 0.0438(5) Uani 1 1 d . . .
C5 C 0.72840(16) 0.12177(10) 0.68622(9) 0.0182(6) Uani 1 1 d . . .
C16 C 0.71289(16) 0.22277(11) 0.76666(8) 0.0181(6) Uani 1 1 d . . .
C59 C 0.60139(15) 0.26311(11) 0.58804(9) 0.0193(6) Uani 1 1 d . . .
C21 C 0.66897(16) 0.12918(10) 0.61675(9) 0.0181(6) Uani 1 1 d . . .
C60 C 0.63914(16) 0.27146(11) 0.54547(9) 0.0196(6) Uani 1 1 d . . .
C4 C 0.73434(16) 0.13775(11) 0.73283(9) 0.0195(6) Uani 1 1 d . . .
C64 C 0.83622(16) 0.35713(10) 0.57575(8) 0.0150(6) Uani 1 1 d . . .
C63 C 0.83367(16) 0.31767(10) 0.54385(8) 0.0157(6) Uani 1 1 d . . .
C160 C 0.58195(18) 0.28130(12) 0.51026(9) 0.0256(7) Uani 1 1 d . . .
O2 O 0.64740(12) 0.44556(8) 0.84433(7) 0.0291(5) Uani 1 1 d . . .
C30 C 0.93454(14) 0.31414(10) 0.67222(8) 0.0141(6) Uani 1 1 d . . .
C28 C 0.97227(15) 0.26201(10) 0.60785(9) 0.0154(6) Uani 1 1 d . . .
C23 C 0.74367(15) 0.14182(10) 0.55635(8) 0.0159(6) Uani 1 1 d . . .
C49 C 0.91337(16) 0.35365(10) 0.59789(9) 0.0160(6) Uani 1 1 d . . .
C48 C 0.94058(15) 0.29935(10) 0.58205(8) 0.0149(6) Uani 1 1 d . . .
C51 C 0.84463(15) 0.38414(10) 0.66251(8) 0.0139(6) Uani 1 1 d . . .
C24 C 0.81212(15) 0.15664(10) 0.54118(8) 0.0148(6) Uani 1 1 d . . .
C39 C 0.57450(15) 0.20730(11) 0.64931(9) 0.0205(6) Uani 1 1 d . . .
C56 C 0.60539(15) 0.34529(11) 0.68086(9) 0.0171(6) Uani 1 1 d . . .
C104 C 0.72436(18) 0.09016(11) 0.76377(10) 0.0262(7) Uani 1 1 d . . .
C87 C 0.9942(2) 0.47214(13) 0.80870(11) 0.0340(8) Uani 1 1 d . . .
H7 H 0.9673 0.4949 0.7887 0.051 Uiso 1 1 calc R . .
H8 H 1.0425 0.4620 0.7965 0.051 Uiso 1 1 calc R . .
H9 H 1.0024 0.4913 0.8354 0.051 Uiso 1 1 calc R . .
C88 C 0.6148(2) 0.49484(13) 0.85624(12) 0.0397(9) Uani 1 1 d . . .
H10 H 0.6367 0.5068 0.8831 0.060 Uiso 1 1 calc R . .
H11 H 0.5607 0.4905 0.8597 0.060 Uiso 1 1 calc R . .
H12 H 0.6247 0.5212 0.8341 0.060 Uiso 1 1 calc R . .
F693 F 0.50536(10) 0.39226(7) 0.59500(6) 0.0404(5) Uani 1 1 d . . .
F691 F 0.58260(12) 0.40748(8) 0.54485(6) 0.0480(6) Uani 1 1 d . . .
C201 C 0.6752(5) -0.0287(3) 0.4720(3) 0.030(3) Uani 0.440(10) 1 d PG A 1
C202 C 0.6430(4) -0.0582(3) 0.4395(3) 0.044(3) Uani 0.440(10) 1 d PG A 1
H202 H 0.5919 -0.0531 0.4323 0.053 Uiso 0.440(10) 1 calc PR A 1
C203 C 0.6855(6) -0.0952(3) 0.4176(3) 0.071(4) Uani 0.440(10) 1 d PG A 1
H203 H 0.6635 -0.1154 0.3954 0.085 Uiso 0.440(10) 1 calc PR A 1
C204 C 0.7602(6) -0.1027(3) 0.4281(3) 0.055(6) Uani 0.440(10) 1 d PG A 1
H204 H 0.7893 -0.1280 0.4131 0.066 Uiso 0.440(10) 1 calc PR A 1
C205 C 0.7924(4) -0.0733(4) 0.4606(4) 0.082(7) Uani 0.440(10) 1 d PG A 1
H205 H 0.8435 -0.0784 0.4678 0.099 Uiso 0.440(10) 1 calc PR A 1
C206 C 0.7499(5) -0.0363(3) 0.4825(3) 0.053(4) Uani 0.440(10) 1 d PG A 1
H206 H 0.7719 -0.0161 0.5047 0.064 Uiso 0.440(10) 1 calc PR A 1
C207 C 0.6262(8) 0.0084(5) 0.4966(5) 0.084(5) Uani 0.440(10) 1 d P A 1
H207 H 0.5953 0.0289 0.4768 0.126 Uiso 0.440(10) 1 calc PR A 1
H208 H 0.6574 0.0324 0.5133 0.126 Uiso 0.440(10) 1 calc PR A 1
H209 H 0.5937 -0.0119 0.5156 0.126 Uiso 0.440(10) 1 calc PR A 1
C210 C 1.3771(9) 0.7737(6) 0.0926(5) 0.059(4) Uani 0.319(8) 1 d P B 1
H217 H 1.3738 0.7855 0.1222 0.088 Uiso 0.319(8) 1 calc PR B 1
H218 H 1.3669 0.8035 0.0736 0.088 Uiso 0.319(8) 1 calc PR B 1
H219 H 1.4275 0.7600 0.0870 0.088 Uiso 0.319(8) 1 calc PR B 1
C211 C 1.3195(6) 0.7298(3) 0.0847(4) 0.047(5) Uani 0.319(8) 1 d PG B 1
C212 C 1.3441(5) 0.6784(4) 0.0781(3) 0.018(3) Uani 0.319(8) 1 d PG B 1
H212 H 1.3961 0.6707 0.0786 0.021 Uiso 0.319(8) 1 calc PR B 1
C213 C 1.2927(7) 0.6382(3) 0.0708(3) 0.032(4) Uani 0.319(8) 1 d PG B 1
H213 H 1.3096 0.6030 0.0663 0.038 Uiso 0.319(8) 1 calc PR B 1
C214 C 1.2167(6) 0.6495(4) 0.0700(4) 0.039(4) Uani 0.319(8) 1 d PG B 1
H214 H 1.1816 0.6221 0.0649 0.047 Uiso 0.319(8) 1 calc PR B 1
C215 C 1.19201(18) 0.70090(12) 0.07686(9) 0.040(4) Uani 0.319(8) 1 d PG B 1
H215 H 1.1400 0.7086 0.0765 0.048 Uiso 0.319(8) 1 calc PR B 1
C216 C 1.24341(18) 0.74107(11) 0.08420(8) 0.026(4) Uani 0.319(8) 1 d PG B 1
H216 H 1.2266 0.7762 0.0889 0.032 Uiso 0.319(8) 1 calc PR B 1
C317 C 1.2211(3) 0.6045(2) 0.06099(16) 0.0396(16) Uani 0.681(8) 1 d P B 2
H317 H 1.2594 0.5784 0.0534 0.059 Uiso 0.681(8) 1 calc PR B 2
H318 H 1.1878 0.6101 0.0367 0.059 Uiso 0.681(8) 1 calc PR B 2
H319 H 1.1920 0.5914 0.0852 0.059 Uiso 0.681(8) 1 calc PR B 2
C311 C 1.2583(2) 0.65615(11) 0.07283(7) 0.0278(16) Uani 0.681(8) 1 d PG B 2
C316 C 1.3358(2) 0.65766(12) 0.07633(12) 0.028(2) Uani 0.681(8) 1 d PG B 2
H316 H 1.3642 0.6263 0.0725 0.034 Uiso 0.681(8) 1 calc PR B 2
C315 C 1.37163(17) 0.70506(14) 0.08544(13) 0.0360(16) Uani 0.681(8) 1 d PG B 2
H315 H 1.4246 0.7061 0.0878 0.043 Uiso 0.681(8) 1 calc PR B 2
C314 C 1.33006(19) 0.75095(12) 0.09104(8) 0.0361(18) Uani 0.681(8) 1 d PG B 2
H314 H 1.3546 0.7833 0.0973 0.043 Uiso 0.681(8) 1 calc PR B 2
C313 C 1.25262(18) 0.74944(11) 0.08754(8) 0.039(2) Uani 0.681(8) 1 d PG B 2
H313 H 1.2242 0.7808 0.0914 0.047 Uiso 0.681(8) 1 calc PR B 2
C312 C 1.21675(18) 0.70204(11) 0.07843(8) 0.0261(15) Uani 0.681(8) 1 d PG B 2
H312 H 1.1638 0.7010 0.0760 0.031 Uiso 0.681(8) 1 calc PR B 2
C86 C 0.75361(17) 0.39589(11) 0.82663(8) 0.0191(6) Uani 1 1 d . . .
C81 C 0.82960(17) 0.39037(11) 0.82150(8) 0.0186(6) Uani 1 1 d . . .
C82 C 0.87712(17) 0.43423(11) 0.82599(9) 0.0205(6) Uani 1 1 d . . .
C83 C 0.84673(19) 0.48210(11) 0.83919(9) 0.0273(7) Uani 1 1 d . . .
H5 H 0.8784 0.5118 0.8433 0.033 Uiso 1 1 calc R . .
C84 C 0.77051(18) 0.48670(12) 0.84640(9) 0.0264(7) Uani 1 1 d . . .
H6 H 0.7507 0.5192 0.8564 0.032 Uiso 1 1 calc R . .
C85 C 0.72308(17) 0.44452(11) 0.83919(9) 0.0223(7) Uani 1 1 d . . .
C305 C 0.7457(3) -0.09875(13) 0.4297(2) 0.072(5) Uani 0.560(10) 1 d PG A 2
H305 H 0.7552 -0.1249 0.4087 0.086 Uiso 0.560(10) 1 calc PR A 2
C306 C 0.6763(3) -0.07401(15) 0.4314(2) 0.056(3) Uani 0.560(10) 1 d PG A 2
H306 H 0.6385 -0.0832 0.4115 0.067 Uiso 0.560(10) 1 calc PR A 2
C301 C 0.6624(3) -0.03579(15) 0.4621(2) 0.041(3) Uani 0.560(10) 1 d PG A 2
C302 C 0.7179(3) -0.02233(14) 0.49115(19) 0.069(3) Uani 0.560(10) 1 d PG A 2
H302 H 0.7083 0.0038 0.5122 0.083 Uiso 0.560(10) 1 calc PR A 2
C303 C 0.7872(3) -0.04707(15) 0.48943(18) 0.087(4) Uani 0.560(10) 1 d PG A 2
H303 H 0.8250 -0.0379 0.5093 0.105 Uiso 0.560(10) 1 calc PR A 2
C304 C 0.8011(3) -0.08529(14) 0.4587(2) 0.040(3) Uani 0.560(10) 1 d PG A 2
H304 H 0.8485 -0.1022 0.4575 0.048 Uiso 0.560(10) 1 calc PR A 2
F041 F 0.74712(12) 0.04536(7) 0.74796(6) 0.0390(5) Uani 1 1 d . . .
F661 F 0.83491(11) 0.47894(7) 0.59747(6) 0.0384(5) Uani 1 1 d . . .
F662 F 0.80362(12) 0.49316(6) 0.66233(6) 0.0379(5) Uani 1 1 d . . .
F663 F 0.72078(10) 0.48626(6) 0.61358(6) 0.0339(5) Uani 1 1 d . . .
F043 F 0.76216(15) 0.09815(8) 0.79961(6) 0.0605(7) Uani 1 1 d . . .
C307 C 0.5912(5) -0.0065(4) 0.4623(4) 0.069(3) Uani 0.560(10) 1 d P A 2
H307 H 0.5685 -0.0080 0.4340 0.104 Uiso 0.560(10) 1 calc PR A 2
H308 H 0.6005 0.0304 0.4701 0.104 Uiso 0.560(10) 1 calc PR A 2
H309 H 0.5571 -0.0225 0.4831 0.104 Uiso 0.560(10) 1 calc PR A 2

loop_
_atom_site_aniso_label
_atom_site_aniso_U_11
_atom_site_aniso_U_22
_atom_site_aniso_U_33
_atom_site_aniso_U_23
_atom_site_aniso_U_13
_atom_site_aniso_U_12
F252 0.0282(10) 0.0220(9) 0.0171(8) -0.0021(7) 0.0043(7) 0.0016(7)
F253 0.0407(12) 0.0163(9) 0.0284(9) -0.0047(8) 0.0080(8) -0.0018(8)
F491 0.0385(11) 0.0143(8) 0.0284(9) -0.0032(7) 0.0073(8) -0.0094(7)
F016 0.0583(14) 0.0286(10) 0.0252(10) 0.0123(8) 0.0055(9) 0.0190(9)
F101 0.0240(10) 0.0284(10) 0.0338(10) -0.0125(8) -0.0042(8) 0.0133(8)
F251 0.0269(11) 0.0359(10) 0.0288(10) -0.0118(8) -0.0068(8) 0.0146(8)
F015 0.117(2) 0.0170(10) 0.0569(14) -0.0114(10) -0.0554(14) 0.0202(11)
F102 0.0268(10) 0.0401(11) 0.0260(9) -0.0070(8) -0.0124(8) 0.0146(8)
C6 0.0237(16) 0.0053(12) 0.0194(14) 0.0045(11) -0.0034(12) -0.0022(11)
F692 0.0452(13) 0.0215(9) 0.0493(12) -0.0019(9) -0.0228(10) 0.0119(8)
F492 0.0555(13) 0.0363(11) 0.0207(9) -0.0036(8) 0.0161(9) -0.0245(9)
F191 0.0515(13) 0.0285(10) 0.0405(11) 0.0047(9) 0.0133(10) -0.0202(9)
O1 0.0261(13) 0.0207(11) 0.0331(12) -0.0015(10) -0.0031(9) -0.0033(9)
F103 0.0126(9) 0.0342(10) 0.0499(12) 0.0004(9) -0.0004(8) 0.0007(8)
F014 0.0297(13) 0.0520(13) 0.0750(16) 0.0354(12) 0.0117(11) 0.0224(10)
C50 0.0170(15) 0.0104(13) 0.0181(14) -0.0057(12) 0.0025(11) -0.0065(11)
F412 0.0348(12) 0.0536(13) 0.0328(11) -0.0101(10) -0.0158(9) -0.0132(9)
C32 0.0127(14) 0.0135(13) 0.0142(13) -0.0071(11) -0.0016(11) -0.0037(11)
F493 0.0214(10) 0.0268(9) 0.0551(12) -0.0075(9) 0.0139(9) -0.0084(8)
C10 0.0128(15) 0.0150(13) 0.0166(14) -0.0031(12) -0.0017(11) 0.0035(11)
C166 0.0291(18) 0.0162(14) 0.0171(14) -0.0011(12) 0.0019(13) 0.0049(13)
C25 0.0162(15) 0.0151(14) 0.0135(13) -0.0026(12) -0.0012(11) -0.0003(11)
C54 0.0160(15) 0.0141(13) 0.0153(13) -0.0030(11) 0.0022(11) 0.0038(11)
F193 0.0216(11) 0.0481(12) 0.0666(14) -0.0094(11) 0.0158(10) -0.0144(9)
C34 0.0184(15) 0.0151(14) 0.0121(13) 0.0011(11) 0.0019(11) 0.0011(11)
C61 0.0203(16) 0.0182(14) 0.0137(13) 0.0041(12) -0.0037(11) 0.0050(12)
C141 0.0215(18) 0.0333(19) 0.0352(19) -0.0050(16) -0.0066(14) -0.0055(14)
C33 0.0166(15) 0.0167(14) 0.0129(13) -0.0005(12) -0.0002(11) 0.0020(11)
C14 0.0196(15) 0.0155(14) 0.0104(13) 0.0001(11) -0.0058(11) 0.0055(11)
C31 0.0096(14) 0.0134(13) 0.0178(13) -0.0076(12) -0.0058(11) -0.0024(11)
F192 0.0364(12) 0.0497(12) 0.0441(12) -0.0110(10) 0.0065(9) -0.0295(10)
C44 0.0273(17) 0.0169(14) 0.0072(12) 0.0004(12) -0.0050(11) 0.0031(12)
C68 0.0176(15) 0.0136(13) 0.0169(14) -0.0005(12) 0.0004(11) 0.0095(11)
C26 0.0163(15) 0.0133(13) 0.0130(13) -0.0043(11) 0.0037(11) 0.0023(11)
C133 0.0187(16) 0.0170(14) 0.0120(13) -0.0008(12) -0.0033(11) 0.0025(12)
F042 0.0391(13) 0.0463(13) 0.0923(18) 0.0453(13) 0.0329(12) 0.0091(10)
C15 0.0230(16) 0.0155(13) 0.0093(13) 0.0046(11) -0.0005(11) 0.0040(12)
C134 0.0209(16) 0.0222(15) 0.0146(13) -0.0003(13) 0.0027(12) 0.0065(12)
C36 0.0140(15) 0.0229(15) 0.0175(14) -0.0026(12) 0.0086(11) 0.0004(12)
C8 0.0201(16) 0.0075(12) 0.0181(14) -0.0020(11) -0.0005(11) 0.0053(11)
C38 0.0065(14) 0.0282(16) 0.0268(15) -0.0022(14) 0.0022(12) -0.0034(12)
C17 0.0238(17) 0.0174(14) 0.0168(14) 0.0034(12) 0.0084(12) -0.0028(12)
C29 0.0051(13) 0.0203(14) 0.0203(14) -0.0047(12) -0.0025(11) -0.0007(11)
C40 0.0084(15) 0.0239(15) 0.0282(16) -0.0046(13) -0.0067(12) -0.0016(12)
F413 0.0157(10) 0.0639(14) 0.0591(13) -0.0222(11) -0.0040(9) -0.0112(9)
F411 0.0451(13) 0.0299(11) 0.0611(14) -0.0079(10) -0.0209(11) -0.0163(9)
C70 0.0194(16) 0.0153(14) 0.0134(13) 0.0037(12) -0.0016(11) 0.0074(11)
C22 0.0214(16) 0.0067(12) 0.0199(14) -0.0056(11) -0.0026(12) -0.0047(11)
C65 0.0248(16) 0.0084(12) 0.0112(13) 0.0034(11) 0.0008(11) 0.0028(11)
C7 0.0205(16) 0.0059(12) 0.0208(14) -0.0024(12) -0.0007(12) -0.0014(11)
C27 0.0063(14) 0.0182(14) 0.0212(14) -0.0030(12) 0.0047(11) 0.0023(11)
C2 0.0212(16) 0.0101(13) 0.0136(13) 0.0008(11) -0.0060(11) 0.0059(11)
C19 0.0156(16) 0.0220(15) 0.0281(16) -0.0011(13) 0.0019(12) -0.0067(12)
C55 0.0109(14) 0.0179(14) 0.0192(14) -0.0034(12) 0.0061(11) 0.0045(11)
C9 0.0183(15) 0.0098(13) 0.0199(14) -0.0011(12) -0.0031(12) 0.0077(11)
C37 0.0121(15) 0.0236(15) 0.0222(15) 0.0005(13) 0.0053(12) -0.0040(12)
C119 0.0246(19) 0.0350(19) 0.0382(19) -0.0101(17) 0.0086(15) -0.0130(15)
C149 0.0288(19) 0.0176(15) 0.0249(16) -0.0057(13) 0.0093(13) -0.0077(13)
C46 0.0175(15) 0.0176(14) 0.0105(13) 0.0000(12) 0.0041(11) 0.0004(11)
C47 0.0161(15) 0.0169(14) 0.0113(13) 0.0010(11) 0.0073(11) -0.0021(11)
C53 0.0191(15) 0.0103(13) 0.0139(13) -0.0039(11) -0.0005(11) 0.0039(11)
C110 0.0181(16) 0.0216(15) 0.0240(16) -0.0050(13) -0.0038(12) 0.0077(12)
C13 0.0131(14) 0.0176(14) 0.0135(13) -0.0017(12) -0.0062(11) 0.0015(11)
C20 0.0178(16) 0.0117(13) 0.0259(16) -0.0027(13) 0.0037(12) -0.0086(11)
C43 0.0157(15) 0.0188(15) 0.0153(13) -0.0031(12) -0.0083(11) 0.0013(12)
C62 0.0211(16) 0.0155(14) 0.0087(12) 0.0042(11) -0.0034(11) 0.0038(11)
C18 0.0176(16) 0.0208(15) 0.0225(15) 0.0010(13) 0.0101(12) -0.0073(12)
C67 0.0197(16) 0.0096(13) 0.0167(14) -0.0019(11) -0.0002(11) 0.0074(11)
C66 0.0178(15) 0.0116(13) 0.0156(13) 0.0017(11) 0.0019(11) 0.0018(11)
C35 0.0171(15) 0.0181(14) 0.0119(13) 0.0019(12) 0.0070(11) -0.0019(11)
C58 0.0093(15) 0.0234(15) 0.0245(15) 0.0021(13) -0.0065(12) 0.0063(11)
C101 0.0300(19) 0.0178(15) 0.0181(15) -0.0027(13) -0.0018(13) 0.0043(13)
C69 0.0167(16) 0.0196(14) 0.0185(14) -0.0012(12) -0.0033(12) 0.0065(12)
C57 0.0074(14) 0.0266(16) 0.0261(15) -0.0028(13) -0.0026(12) 0.0082(12)
C41 0.0154(16) 0.0205(15) 0.0260(16) -0.0044(13) -0.0045(12) -0.0010(12)
C42 0.0143(15) 0.0209(15) 0.0173(14) -0.0084(13) -0.0073(11) -0.0032(11)
C52 0.0176(15) 0.0068(12) 0.0189(14) -0.0038(11) -0.0002(11) -0.0011(11)
C3 0.0244(16) 0.0144(14) 0.0119(13) 0.0047(12) -0.0039(12) 0.0010(12)
C1 0.0202(16) 0.0131(13) 0.0177(14) -0.0006(12) -0.0022(12) 0.0022(11)
C169 0.0252(18) 0.0287(17) 0.0227(16) -0.0038(14) -0.0055(13) 0.0121(14)
C45 0.0201(15) 0.0152(14) 0.0075(12) -0.0046(11) 0.0010(11) 0.0036(11)
C125 0.0194(16) 0.0173(14) 0.0193(15) -0.0023(12) -0.0007(12) 0.0003(12)
C11 0.0091(14) 0.0158(13) 0.0184(14) -0.0055(12) -0.0065(11) 0.0040(11)
C12 0.0172(15) 0.0165(14) 0.0129(13) 0.0001(12) -0.0060(11) 0.0067(11)
F603 0.0409(12) 0.0576(13) 0.0233(10) 0.0043(9) -0.0145(9) 0.0109(10)
F602 0.0406(13) 0.0604(13) 0.0363(11) -0.0169(10) -0.0214(9) 0.0350(10)
F601 0.0403(12) 0.0388(11) 0.0523(13) -0.0069(10) -0.0322(10) 0.0034(9)
C5 0.0249(17) 0.0083(13) 0.0213(15) 0.0018(12) 0.0006(12) -0.0037(11)
C16 0.0239(17) 0.0179(14) 0.0125(13) 0.0028(12) 0.0056(12) -0.0017(12)
C59 0.0082(15) 0.0267(16) 0.0229(15) -0.0033(13) -0.0081(11) 0.0041(12)
C21 0.0179(16) 0.0104(13) 0.0261(16) -0.0025(12) -0.0028(12) -0.0067(11)
C60 0.0200(16) 0.0197(15) 0.0193(14) -0.0012(12) -0.0095(12) 0.0041(12)
C4 0.0259(17) 0.0138(14) 0.0187(14) 0.0025(12) 0.0028(12) -0.0025(12)
C64 0.0249(16) 0.0083(13) 0.0117(13) 0.0044(11) 0.0025(11) -0.0028(11)
C63 0.0245(16) 0.0132(13) 0.0093(13) 0.0043(11) 0.0045(11) -0.0008(12)
C160 0.0267(18) 0.0297(17) 0.0204(15) -0.0061(14) -0.0069(13) 0.0113(14)
O2 0.0301(13) 0.0243(11) 0.0329(12) -0.0019(10) 0.0068(10) 0.0114(10)
C30 0.0072(14) 0.0144(13) 0.0208(14) -0.0028(12) -0.0031(11) -0.0029(11)
C28 0.0066(14) 0.0179(14) 0.0216(14) -0.0039(12) 0.0040(11) -0.0020(11)
C23 0.0183(15) 0.0126(13) 0.0167(13) -0.0074(12) -0.0063(11) -0.0023(11)
C49 0.0182(16) 0.0110(13) 0.0187(14) -0.0008(12) 0.0055(11) -0.0020(11)
C48 0.0126(15) 0.0143(13) 0.0178(14) -0.0044(12) 0.0062(11) -0.0042(11)
C51 0.0151(15) 0.0086(12) 0.0179(14) -0.0009(11) 0.0003(11) -0.0061(11)
C24 0.0175(15) 0.0143(13) 0.0125(13) -0.0055(11) -0.0018(11) -0.0003(11)
C39 0.0062(14) 0.0255(15) 0.0297(16) -0.0032(13) -0.0012(12) -0.0045(12)
C56 0.0106(15) 0.0187(14) 0.0219(15) -0.0020(12) 0.0005(11) 0.0083(11)
C104 0.037(2) 0.0156(15) 0.0260(17) 0.0039(13) 0.0074(14) -0.0029(14)
C87 0.037(2) 0.0324(18) 0.0332(18) 0.0070(16) -0.0057(15) -0.0080(16)
C88 0.043(2) 0.0273(18) 0.048(2) -0.0021(17) 0.0127(17) 0.0159(16)
F693 0.0225(11) 0.0395(11) 0.0593(13) 0.0040(10) -0.0080(9) 0.0155(9)
F691 0.0600(15) 0.0626(14) 0.0215(10) 0.0032(10) -0.0087(9) 0.0413(11)
C201 0.030(6) 0.028(5) 0.032(5) 0.004(4) 0.001(5) 0.003(5)
C202 0.043(7) 0.030(6) 0.059(7) -0.006(6) 0.006(5) 0.002(5)
C203 0.056(9) 0.022(6) 0.134(12) -0.002(7) 0.037(8) 0.014(6)
C204 0.055(9) 0.032(8) 0.078(12) 0.019(8) 0.029(9) 0.020(7)
C205 0.037(9) 0.043(8) 0.17(2) 0.023(10) 0.003(11) 0.006(7)
C206 0.066(9) 0.050(7) 0.044(7) 0.002(6) -0.011(6) 0.014(7)
C207 0.113(12) 0.059(7) 0.080(10) 0.000(7) 0.030(9) 0.022(7)
C210 0.051(10) 0.056(9) 0.070(10) -0.007(8) 0.005(7) -0.008(7)
C211 0.055(10) 0.073(12) 0.014(5) -0.017(7) 0.001(6) -0.059(10)
C212 0.015(6) 0.021(8) 0.018(6) -0.010(5) -0.004(4) 0.005(5)
C213 0.054(11) 0.028(7) 0.014(5) 0.007(5) 0.014(7) 0.002(7)
C214 0.040(9) 0.056(10) 0.021(6) 0.017(6) -0.016(6) -0.003(7)
C215 0.032(8) 0.054(10) 0.035(8) 0.003(7) -0.015(5) 0.001(6)
C216 0.016(8) 0.046(9) 0.017(8) -0.006(7) 0.004(6) 0.002(8)
C317 0.053(4) 0.039(4) 0.027(3) 0.003(3) -0.002(2) -0.008(3)
C311 0.041(5) 0.032(4) 0.010(2) -0.001(2) -0.002(3) 0.006(4)
C316 0.039(4) 0.029(5) 0.017(3) -0.006(3) 0.005(3) 0.005(3)
C315 0.021(3) 0.061(5) 0.026(3) 0.005(3) 0.004(2) 0.001(3)
C314 0.033(4) 0.044(4) 0.031(4) -0.003(3) 0.002(3) -0.025(4)
C313 0.045(6) 0.038(4) 0.035(5) 0.003(4) 0.014(4) 0.009(4)
C312 0.017(3) 0.042(4) 0.020(3) 0.006(3) -0.0034(19) 0.002(2)
C86 0.0289(17) 0.0180(15) 0.0105(13) 0.0008(12) -0.0013(12) 0.0041(12)
C81 0.0278(18) 0.0173(14) 0.0109(13) -0.0004(12) -0.0033(12) 0.0041(12)
C82 0.0242(18) 0.0204(15) 0.0169(14) -0.0001(12) -0.0051(12) 0.0036(12)
C83 0.040(2) 0.0158(15) 0.0262(17) 0.0012(14) -0.0043(14) -0.0010(13)
C84 0.041(2) 0.0158(15) 0.0225(16) 0.0032(13) 0.0018(14) 0.0093(13)
C85 0.0315(19) 0.0200(15) 0.0154(14) 0.0014(13) 0.0020(13) 0.0061(13)
C305 0.044(8) 0.029(6) 0.142(14) -0.014(7) 0.005(8) 0.007(5)
C306 0.044(6) 0.012(5) 0.112(9) 0.003(5) -0.009(6) 0.009(4)
C301 0.038(5) 0.037(6) 0.047(6) 0.013(5) 0.005(5) -0.003(5)
C302 0.066(8) 0.088(7) 0.053(6) -0.022(5) -0.025(5) 0.042(6)
C303 0.096(9) 0.034(5) 0.133(10) -0.010(6) -0.056(8) 0.033(6)
C304 0.044(6) 0.024(4) 0.051(6) 0.010(4) 0.007(5) 0.004(4)
F041 0.0620(14) 0.0186(9) 0.0364(10) 0.0103(9) 0.0159(10) 0.0097(9)
F661 0.0523(13) 0.0180(9) 0.0447(11) 0.0080(9) 0.0249(10) 0.0020(9)
F662 0.0678(15) 0.0142(9) 0.0315(10) -0.0038(8) -0.0109(10) -0.0055(9)
F663 0.0377(12) 0.0168(9) 0.0472(11) 0.0081(8) -0.0029(9) 0.0091(8)
F043 0.117(2) 0.0387(12) 0.0255(10) 0.0143(10) -0.0225(12) -0.0331(13)
C307 0.045(5) 0.066(6) 0.097(8) 0.023(6) 0.013(5) 0.021(4)

loop_
_atom_type_symbol
_atom_type_description
_atom_type_scat_dispersion_real
_atom_type_scat_dispersion_imag
_atom_type_scat_source
C C 0.0033 0.0016 'International Tables Vol C Tables 4.2.6.8 and 6.1.1.4'
H H 0.0000 0.0000 'International Tables Vol C Tables 4.2.6.8 and 6.1.1.4'
O O 0.0106 0.0060 'International Tables Vol C Tables 4.2.6.8 and 6.1.1.4'
F F 0.0171 0.0103 'International Tables Vol C Tables 4.2.6.8 and 6.1.1.4'

loop_
_geom_angle_atom_site_label_1
_geom_angle_atom_site_label_2
_geom_angle_atom_site_label_3
_geom_angle
_geom_angle_site_symmetry_1
_geom_angle_site_symmetry_3
_geom_angle_publ_flag
C5 C6 C7 121.2(3) . . ?
C5 C6 C1 126.6(2) . . ?
C7 C6 C1 107.6(2) . . ?
C82 O1 C87 115.8(2) . . ?
C51 C50 C30 118.2(2) . . ?
C51 C50 C49 118.7(2) . . ?
C30 C50 C49 120.5(2) . . ?
C52 C32 C31 118.2(2) . . ?
C52 C32 C33 126.0(2) . . ?
C31 C32 C33 110.1(2) . . ?
C9 C10 C27 109.1(2) . . ?
C9 C10 C110 116.5(2) . . ?
C27 C10 C110 111.6(2) . . ?
C9 C10 C11 108.4(2) . . ?
C27 C10 C11 100.8(2) . . ?
C110 C10 C11 109.2(2) . . ?
F661 C166 F663 105.8(2) . . ?
F661 C166 F662 108.0(2) . . ?
F663 C166 F662 107.2(2) . . ?
F661 C166 C66 113.3(2) . . ?
F663 C166 C66 110.8(2) . . ?
F662 C166 C66 111.4(2) . . ?
C8 C25 C125 110.4(2) . . ?
C8 C25 C26 107.8(2) . . ?
C125 C25 C26 115.8(2) . . ?
C8 C25 C24 110.1(2) . . ?
C125 C25 C24 111.7(2) . . ?
C26 C25 C24 100.6(2) . . ?
C53 C54 C55 117.2(2) . . ?
C53 C54 C34 125.6(2) . . ?
C55 C54 C34 109.8(2) . . ?
C54 C34 C35 100.0(2) . . ?
C54 C34 C134 110.9(2) . . ?
C35 C34 C134 108.2(2) . . ?
C54 C34 C33 113.2(2) . . ?
C35 C34 C33 113.3(2) . . ?
C134 C34 C33 110.8(2) . . ?
C70 C61 C62 120.2(3) . . ?
C70 C61 C60 126.0(3) . . ?
C62 C61 C60 108.2(2) . . ?
F413 C141 F412 106.8(3) . . ?
F413 C141 F411 107.9(3) . . ?
F412 C141 F411 106.6(3) . . ?
F413 C141 C41 112.1(3) . . ?
F412 C141 C41 111.4(3) . . ?
F411 C141 C41 111.8(3) . . ?
C32 C33 C14 99.2(2) . . ?
C32 C33 C133 108.5(2) . . ?
C14 C33 C133 109.8(2) . . ?
C32 C33 C34 113.9(2) . . ?
C14 C33 C34 113.9(2) . . ?
C133 C33 C34 110.8(2) . . ?
C15 C14 C13 118.0(2) . . ?
C15 C14 C33 125.8(2) . . ?
C13 C14 C33 110.2(2) . . ?
C30 C31 C32 122.0(2) . . ?
C30 C31 C13 121.4(2) . . ?
C32 C31 C13 108.4(2) . . ?
C45 C44 C43 120.5(2) . . ?
C45 C44 C62 120.4(3) . . ?
C43 C44 C62 107.8(2) . . ?
C67 C68 C56 118.6(2) . . ?
C67 C68 C69 124.4(2) . . ?
C56 C68 C69 110.4(2) . . ?
C27 C26 C46 119.1(2) . . ?
C27 C26 C25 122.1(2) . . ?
C46 C26 C25 109.9(2) . . ?
C81 C133 C33 110.1(2) . . ?
C81 C133 H2 109.6 . . ?
C33 C133 H2 109.6 . . ?
C81 C133 H1 109.6 . . ?
C33 C133 H1 109.6 . . ?
H2 C133 H1 108.2 . . ?
C14 C15 C3 121.0(3) . . ?
C14 C15 C16 119.3(2) . . ?
C3 C15 C16 109.5(2) . . ?
C86 C134 C34 110.5(2) . . ?
C86 C134 H4 109.5 . . ?
C34 C134 H4 109.5 . . ?
C86 C134 H3 109.5 . . ?
C34 C134 H3 109.5 . . ?
H4 C134 H3 108.1 . . ?
C37 C36 C35 120.2(3) . . ?
C37 C36 C55 120.1(3) . . ?
C35 C36 C55 108.6(2) . . ?
C9 C8 C7 109.4(2) . . ?
C9 C8 C25 126.1(3) . . ?
C7 C8 C25 121.2(2) . . ?
C57 C38 C39 120.0(3) . . ?
C57 C38 C37 120.5(3) . . ?
C39 C38 C37 110.3(3) . . ?
C18 C17 C16 120.4(3) . . ?
C18 C17 C4 122.6(3) . . ?
C16 C17 C4 111.1(3) . . ?
C11 C29 C30 122.6(2) . . ?
C11 C29 C28 109.4(2) . . ?
C30 C29 C28 119.9(2) . . ?
C39 C40 C59 119.3(3) . . ?
C39 C40 C41 116.8(3) . . ?
C59 C40 C41 122.2(3) . . ?
C61 C70 C65 120.3(3) . . ?
C61 C70 C69 116.5(3) . . ?
C65 C70 C69 121.4(2) . . ?
C7 C22 C21 118.9(3) . . ?
C7 C22 C23 119.7(3) . . ?
C21 C22 C23 110.7(2) . . ?
C64 C65 C70 118.6(2) . . ?
C64 C65 C66 117.4(2) . . ?
C70 C65 C66 122.3(2) . . ?
C22 C7 C6 121.0(3) . . ?
C22 C7 C8 120.9(2) . . ?
C6 C7 C8 109.8(2) . . ?
C26 C27 C28 119.7(2) . . ?
C26 C27 C10 124.8(2) . . ?
C28 C27 C10 108.7(2) . . ?
C3 C2 C12 118.7(2) . . ?
C3 C2 C1 118.2(2) . . ?
C12 C2 C1 120.1(2) . . ?
C20 C19 C18 111.2(2) . . ?
C20 C19 C119 111.1(2) . . ?
C18 C19 C119 110.5(2) . . ?
C20 C19 C39 109.7(2) . . ?
C18 C19 C39 101.0(2) . . ?
C119 C19 C39 113.0(3) . . ?
C56 C55 C54 120.6(2) . . ?
C56 C55 C36 119.9(3) . . ?
C54 C55 C36 108.3(2) . . ?
C8 C9 C10 122.7(2) . . ?
C8 C9 C1 109.9(2) . . ?
C10 C9 C1 124.1(2) . . ?
C36 C37 C18 120.6(3) . . ?
C36 C37 C38 119.6(3) . . ?
C18 C37 C38 108.3(3) . . ?
F193 C119 F192 107.8(3) . . ?
F193 C119 F191 108.1(3) . . ?
F192 C119 F191 107.2(3) . . ?
F193 C119 C19 110.3(3) . . ?
F192 C119 C19 111.7(3) . . ?
F191 C119 C19 111.7(3) . . ?
F491 C149 F493 106.9(2) . . ?
F491 C149 F492 107.5(2) . . ?
F493 C149 F492 107.2(2) . . ?
F491 C149 C49 114.8(2) . . ?
F493 C149 C49 109.8(2) . . ?
F492 C149 C49 110.2(2) . . ?
C47 C46 C26 120.7(2) . . ?
C47 C46 C45 119.0(2) . . ?
C26 C46 C45 108.9(2) . . ?
C46 C47 C48 119.6(3) . . ?
C46 C47 C63 121.2(3) . . ?
C48 C47 C63 108.1(2) . . ?
C54 C53 C67 122.3(3) . . ?
C54 C53 C52 120.0(2) . . ?
C67 C53 C52 107.1(2) . . ?
F102 C110 F101 107.9(2) . . ?
F102 C110 F103 106.4(2) . . ?
F101 C110 F103 107.2(2) . . ?
F102 C110 C10 113.2(2) . . ?
F101 C110 C10 112.0(2) . . ?
F103 C110 C10 109.9(2) . . ?
C14 C13 C12 122.5(3) . . ?
C14 C13 C31 108.1(2) . . ?
C12 C13 C31 121.2(2) . . ?
C21 C20 C5 120.0(3) . . ?
C21 C20 C19 116.7(3) . . ?
C5 C20 C19 121.4(3) . . ?
C42 C43 C44 119.7(3) . . ?
C42 C43 C60 123.3(3) . . ?
C44 C43 C60 110.1(2) . . ?
C63 C62 C61 120.1(2) . . ?
C63 C62 C44 119.9(2) . . ?
C61 C62 C44 110.5(2) . . ?
C17 C18 C37 118.8(3) . . ?
C17 C18 C19 124.5(3) . . ?
C37 C18 C19 109.4(3) . . ?
C68 C67 C53 120.0(2) . . ?
C68 C67 C66 122.4(2) . . ?
C53 C67 C66 111.3(2) . . ?
C67 C66 C65 111.9(2) . . ?
C67 C66 C166 109.0(2) . . ?
C65 C66 C166 111.8(2) . . ?
C67 C66 C51 99.8(2) . . ?
C65 C66 C51 109.7(2) . . ?
C166 C66 C51 114.0(2) . . ?
C16 C35 C36 118.3(3) . . ?
C16 C35 C34 125.5(3) . . ?
C36 C35 C34 110.0(2) . . ?
C59 C58 C57 120.2(3) . . ?
C59 C58 C69 126.0(3) . . ?
C57 C58 C69 108.9(2) . . ?
F016 C101 F014 106.2(2) . . ?
F016 C101 F015 107.9(3) . . ?
F014 C101 F015 106.9(3) . . ?
F016 C101 C1 112.8(2) . . ?
F014 C101 C1 111.4(2) . . ?
F015 C101 C1 111.3(2) . . ?
C68 C69 C70 111.2(2) . . ?
C68 C69 C169 110.1(2) . . ?
C70 C69 C169 113.3(2) . . ?
C68 C69 C58 100.0(2) . . ?
C70 C69 C58 108.6(2) . . ?
C169 C69 C58 112.7(2) . . ?
C38 C57 C58 120.3(3) . . ?
C38 C57 C56 120.1(3) . . ?
C58 C57 C56 110.1(3) . . ?
C42 C41 C40 110.5(2) . . ?
C42 C41 C21 100.5(2) . . ?
C40 C41 C21 108.9(2) . . ?
C42 C41 C141 109.5(2) . . ?
C40 C41 C141 113.5(2) . . ?
C21 C41 C141 113.3(2) . . ?
C43 C42 C23 119.5(3) . . ?
C43 C42 C41 124.1(3) . . ?
C23 C42 C41 110.4(2) . . ?
C32 C52 C51 120.6(2) . . ?
C32 C52 C53 119.2(2) . . ?
C51 C52 C53 110.0(2) . . ?
C2 C3 C15 121.7(3) . . ?
C2 C3 C4 124.8(2) . . ?
C15 C3 C4 109.2(2) . . ?
C2 C1 C6 108.5(2) . . ?
C2 C1 C9 112.9(2) . . ?
C6 C1 C9 101.1(2) . . ?
C2 C1 C101 112.2(2) . . ?
C6 C1 C101 111.8(2) . . ?
C9 C1 C101 109.8(2) . . ?
F691 C169 F692 107.1(3) . . ?
F691 C169 F693 107.0(2) . . ?
F692 C169 F693 106.7(2) . . ?
F691 C169 C69 112.7(2) . . ?
F692 C169 C69 112.1(2) . . ?
F693 C169 C69 110.9(2) . . ?
C44 C45 C24 119.8(3) . . ?
C44 C45 C46 120.2(2) . . ?
C24 C45 C46 109.2(2) . . ?
F251 C125 F252 107.9(2) . . ?
F251 C125 F253 107.4(2) . . ?
F252 C125 F253 107.1(2) . . ?
F251 C125 C25 112.0(2) . . ?
F252 C125 C25 111.7(2) . . ?
F253 C125 C25 110.4(2) . . ?
C29 C11 C12 121.8(2) . . ?
C29 C11 C10 110.0(2) . . ?
C12 C11 C10 123.5(2) . . ?
C13 C12 C11 115.1(2) . . ?
C13 C12 C2 117.8(2) . . ?
C11 C12 C2 122.1(2) . . ?
C6 C5 C20 118.2(3) . . ?
C6 C5 C4 116.6(3) . . ?
C20 C5 C4 123.1(3) . . ?
C35 C16 C17 121.5(3) . . ?
C35 C16 C15 119.9(2) . . ?
C17 C16 C15 107.2(2) . . ?
C58 C59 C40 119.6(3) . . ?
C58 C59 C60 116.5(3) . . ?
C40 C59 C60 122.3(3) . . ?
C20 C21 C22 120.7(3) . . ?
C20 C21 C41 125.6(3) . . ?
C22 C21 C41 108.6(2) . . ?
C59 C60 C43 111.1(2) . . ?
C59 C60 C160 111.4(2) . . ?
C43 C60 C160 109.5(2) . . ?
C59 C60 C61 109.6(2) . . ?
C43 C60 C61 100.9(2) . . ?
C160 C60 C61 113.9(2) . . ?
C17 C4 C5 111.0(2) . . ?
C17 C4 C3 99.8(2) . . ?
C5 C4 C3 109.3(2) . . ?
C17 C4 C104 110.0(2) . . ?
C5 C4 C104 112.8(2) . . ?
C3 C4 C104 113.2(2) . . ?
C65 C64 C63 120.9(3) . . ?
C65 C64 C49 125.2(2) . . ?
C63 C64 C49 107.9(2) . . ?
C62 C63 C64 119.9(3) . . ?
C62 C63 C47 119.4(2) . . ?
C64 C63 C47 110.7(2) . . ?
F602 C160 F603 107.8(2) . . ?
F602 C160 F601 106.9(3) . . ?
F603 C160 F601 106.7(2) . . ?
F602 C160 C60 112.7(2) . . ?
F603 C160 C60 112.1(3) . . ?
F601 C160 C60 110.4(2) . . ?
C85 O2 C88 117.0(2) . . ?
C31 C30 C50 118.8(2) . . ?
C31 C30 C29 114.7(2) . . ?
C50 C30 C29 121.3(2) . . ?
C48 C28 C27 121.3(2) . . ?
C48 C28 C29 120.0(2) . . ?
C27 C28 C29 108.3(2) . . ?
C24 C23 C42 121.3(3) . . ?
C24 C23 C22 121.5(2) . . ?
C42 C23 C22 106.8(2) . . ?
C50 C49 C149 112.0(2) . . ?
C50 C49 C48 112.0(2) . . ?
C149 C49 C48 107.4(2) . . ?
C50 C49 C64 109.1(2) . . ?
C149 C49 C64 115.1(2) . . ?
C48 C49 C64 100.8(2) . . ?
C28 C48 C47 119.4(2) . . ?
C28 C48 C49 123.7(2) . . ?
C47 C48 C49 110.0(2) . . ?
C50 C51 C52 121.8(2) . . ?
C50 C51 C66 124.0(2) . . ?
C52 C51 C66 109.0(2) . . ?
C23 C24 C45 118.9(2) . . ?
C23 C24 C25 122.5(2) . . ?
C45 C24 C25 109.8(2) . . ?
C40 C39 C38 120.7(3) . . ?
C40 C39 C19 125.5(3) . . ?
C38 C39 C19 108.5(2) . . ?
C55 C56 C68 121.2(3) . . ?
C55 C56 C57 119.8(3) . . ?
C68 C56 C57 107.8(2) . . ?
F041 C104 F042 106.7(3) . . ?
F041 C104 F043 107.3(3) . . ?
F042 C104 F043 106.5(3) . . ?
F041 C104 C4 113.4(2) . . ?
F042 C104 C4 111.8(3) . . ?
F043 C104 C4 110.7(2) . . ?
O1 C87 H7 109.5 . . ?
O1 C87 H8 109.5 . . ?
H7 C87 H8 109.5 . . ?
O1 C87 H9 109.5 . . ?
H7 C87 H9 109.5 . . ?
H8 C87 H9 109.5 . . ?
O2 C88 H10 109.5 . . ?
O2 C88 H11 109.5 . . ?
H10 C88 H11 109.5 . . ?
O2 C88 H12 109.5 . . ?
H10 C88 H12 109.5 . . ?
H11 C88 H12 109.5 . . ?
C202 C201 C206 120.0 . . ?
C202 C201 C207 118.2(10) . . ?
C206 C201 C207 121.7(10) . . ?
C203 C202 C201 120.0 . . ?
C203 C202 H202 120.0 . . ?
C201 C202 H202 120.0 . . ?
C202 C203 C204 120.0 . . ?
C202 C203 H203 120.0 . . ?
C204 C203 H203 120.0 . . ?
C205 C204 C203 120.0 . . ?
C205 C204 H204 120.0 . . ?
C203 C204 H204 120.0 . . ?
C206 C205 C204 120.0 . . ?
C206 C205 H205 120.0 . . ?
C204 C205 H205 120.0 . . ?
C205 C206 C201 120.0 . . ?
C205 C206 H206 120.0 . . ?
C201 C206 H206 120.0 . . ?
C212 C211 C216 120.0(4) . . ?
C212 C211 C210 119.2(9) . . ?
C216 C211 C210 120.8(8) . . ?
C213 C212 C211 120.0 . . ?
C213 C212 H212 120.0 . . ?
C211 C212 H212 120.0 . . ?
C212 C213 C214 120.0 . . ?
C212 C213 H213 120.0 . . ?
C214 C213 H213 120.0 . . ?
C213 C214 C215 120.0(4) . . ?
C213 C214 H214 120.0 . . ?
C215 C214 H214 120.0 . . ?
C214 C215 C216 120.0(3) . . ?
C214 C215 H215 120.0 . . ?
C216 C215 H215 120.0 . . ?
C215 C216 C211 120.0(3) . . ?
C215 C216 H216 120.0 . . ?
C211 C216 H216 120.0 . . ?
C311 C317 H317 109.5 . . ?
C311 C317 H318 109.5 . . ?
H317 C317 H318 109.5 . . ?
C311 C317 H319 109.5 . . ?
H317 C317 H319 109.5 . . ?
H318 C317 H319 109.5 . . ?
C316 C311 C312 120.0 . . ?
C316 C311 C317 118.8(3) . . ?
C312 C311 C317 121.2(3) . . ?
C311 C316 C315 120.0 . . ?
C311 C316 H316 120.0 . . ?
C315 C316 H316 120.0 . . ?
C314 C315 C316 120.0 . . ?
C314 C315 H315 120.0 . . ?
C316 C315 H315 120.0 . . ?
C313 C314 C315 120.0 . . ?
C313 C314 H314 120.0 . . ?
C315 C314 H314 120.0 . . ?
C314 C313 C312 120.0 . . ?
C314 C313 H313 120.0 . . ?
C312 C313 H313 120.0 . . ?
C313 C312 C311 120.0 . . ?
C313 C312 H312 120.0 . . ?
C311 C312 H312 120.0 . . ?
C81 C86 C85 120.4(3) . . ?
C81 C86 C134 115.9(2) . . ?
C85 C86 C134 123.7(3) . . ?
C86 C81 C82 120.4(3) . . ?
C86 C81 C133 116.3(3) . . ?
C82 C81 C133 123.4(3) . . ?
O1 C82 C83 124.9(3) . . ?
O1 C82 C81 116.3(2) . . ?
C83 C82 C81 118.8(3) . . ?
C84 C83 C82 120.4(3) . . ?
C84 C83 H5 119.8 . . ?
C82 C83 H5 119.8 . . ?
C85 C84 C83 120.8(3) . . ?
C85 C84 H6 119.6 . . ?
C83 C84 H6 119.6 . . ?
O2 C85 C84 125.1(3) . . ?
O2 C85 C86 115.9(3) . . ?
C84 C85 C86 119.0(3) . . ?
C306 C305 C304 120.0 . . ?
C306 C305 H305 120.0 . . ?
C304 C305 H305 120.0 . . ?
C305 C306 C301 120.0 . . ?
C305 C306 H306 120.0 . . ?
C301 C306 H306 120.0 . . ?
C302 C301 C306 120.0 . . ?
C302 C301 C307 119.4(6) . . ?
C306 C301 C307 120.5(6) . . ?
C301 C302 C303 120.0 . . ?
C301 C302 H302 120.0 . . ?
C303 C302 H302 120.0 . . ?
C304 C303 C302 120.0 . . ?
C304 C303 H303 120.0 . . ?
C302 C303 H303 120.0 . . ?
C303 C304 C305 120.0 . . ?
C303 C304 H304 120.0 . . ?
C305 C304 H304 120.0 . . ?
C301 C307 H307 109.5 . . ?
C301 C307 H308 109.5 . . ?
H307 C307 H308 109.5 . . ?
C301 C307 H309 109.5 . . ?
H307 C307 H309 109.5 . . ?
H308 C307 H309 109.5 . . ?

loop_
_geom_bond_atom_site_label_1
_geom_bond_atom_site_label_2
_geom_bond_distance
_geom_bond_site_symmetry_2
_geom_bond_publ_flag
F252 C125 1.334(3) . ?
F253 C125 1.341(3) . ?
F491 C149 1.320(3) . ?
F016 C101 1.310(3) . ?
F101 C110 1.336(3) . ?
F251 C125 1.324(3) . ?
F015 C101 1.318(3) . ?
F102 C110 1.324(3) . ?
C6 C5 1.376(4) . ?
C6 C7 1.392(4) . ?
C6 C1 1.535(4) . ?
F692 C169 1.327(3) . ?
F492 C149 1.343(3) . ?
F191 C119 1.337(4) . ?
O1 C82 1.371(4) . ?
O1 C87 1.422(4) . ?
F103 C110 1.343(3) . ?
F014 C101 1.310(4) . ?
C50 C51 1.375(4) . ?
C50 C30 1.435(4) . ?
C50 C49 1.527(4) . ?
F412 C141 1.329(4) . ?
C32 C52 1.370(4) . ?
C32 C31 1.410(4) . ?
C32 C33 1.523(4) . ?
F493 C149 1.331(4) . ?
C10 C9 1.511(4) . ?
C10 C27 1.533(4) . ?
C10 C110 1.534(4) . ?
C10 C11 1.544(4) . ?
C166 F661 1.321(3) . ?
C166 F663 1.327(3) . ?
C166 F662 1.331(3) . ?
C166 C66 1.539(4) . ?
C25 C8 1.516(4) . ?
C25 C125 1.525(4) . ?
C25 C26 1.535(4) . ?
C25 C24 1.540(4) . ?
C54 C53 1.377(4) . ?
C54 C55 1.420(4) . ?
C54 C34 1.533(4) . ?
F193 C119 1.328(4) . ?
C34 C35 1.534(4) . ?
C34 C134 1.564(4) . ?
C34 C33 1.586(4) . ?
C61 C70 1.387(4) . ?
C61 C62 1.402(4) . ?
C61 C60 1.555(4) . ?
C141 F413 1.326(4) . ?
C141 F411 1.334(4) . ?
C141 C41 1.558(4) . ?
C33 C14 1.533(4) . ?
C33 C133 1.559(4) . ?
C14 C15 1.371(4) . ?
C14 C13 1.404(4) . ?
C31 C30 1.406(4) . ?
C31 C13 1.446(4) . ?
F192 C119 1.335(4) . ?
C44 C45 1.391(4) . ?
C44 C43 1.411(4) . ?
C44 C62 1.452(4) . ?
C68 C67 1.363(4) . ?
C68 C56 1.422(4) . ?
C68 C69 1.529(4) . ?
C26 C27 1.368(4) . ?
C26 C46 1.426(4) . ?
C133 C81 1.501(4) . ?
C133 H2 0.9900 . ?
C133 H1 0.9900 . ?
F042 C104 1.307(4) . ?
C15 C3 1.419(4) . ?
C15 C16 1.456(4) . ?
C134 C86 1.496(4) . ?
C134 H4 0.9900 . ?
C134 H3 0.9900 . ?
C36 C37 1.397(4) . ?
C36 C35 1.409(4) . ?
C36 C55 1.454(4) . ?
C8 C9 1.343(4) . ?
C8 C7 1.456(4) . ?
C38 C57 1.390(4) . ?
C38 C39 1.410(4) . ?
C38 C37 1.439(4) . ?
C17 C18 1.361(4) . ?
C17 C16 1.422(4) . ?
C17 C4 1.524(4) . ?
C29 C11 1.384(4) . ?
C29 C30 1.438(4) . ?
C29 C28 1.461(4) . ?
C40 C39 1.387(4) . ?
C40 C59 1.438(4) . ?
C40 C41 1.530(4) . ?
C70 C65 1.430(4) . ?
C70 C69 1.533(4) . ?
C22 C7 1.377(4) . ?
C22 C21 1.393(4) . ?
C22 C23 1.456(4) . ?
C65 C64 1.382(4) . ?
C65 C66 1.527(4) . ?
C27 C28 1.435(4) . ?
C2 C3 1.371(4) . ?
C2 C12 1.443(4) . ?
C2 C1 1.524(4) . ?
C19 C20 1.521(4) . ?
C19 C18 1.529(4) . ?
C19 C119 1.537(4) . ?
C19 C39 1.548(4) . ?
C55 C56 1.387(4) . ?
C9 C1 1.539(4) . ?
C37 C18 1.423(4) . ?
C149 C49 1.536(4) . ?
C46 C47 1.403(4) . ?
C46 C45 1.435(4) . ?
C47 C48 1.406(4) . ?
C47 C63 1.443(4) . ?
C53 C67 1.429(4) . ?
C53 C52 1.451(4) . ?
C13 C12 1.416(4) . ?
C20 C21 1.390(4) . ?
C20 C5 1.425(4) . ?
C43 C42 1.372(4) . ?
C43 C60 1.525(4) . ?
C62 C63 1.382(4) . ?
C67 C66 1.526(4) . ?
C66 C51 1.557(4) . ?
C35 C16 1.378(4) . ?
C58 C59 1.395(4) . ?
C58 C57 1.406(4) . ?
C58 C69 1.561(4) . ?
C101 C1 1.551(4) . ?
C69 C169 1.548(4) . ?
C57 C56 1.449(4) . ?
C41 C42 1.517(4) . ?
C41 C21 1.557(4) . ?
C42 C23 1.427(4) . ?
C52 C51 1.424(4) . ?
C3 C4 1.550(4) . ?
C169 F691 1.324(3) . ?
C169 F693 1.327(4) . ?
C45 C24 1.420(4) . ?
C11 C12 1.425(4) . ?
F603 C160 1.329(4) . ?
F602 C160 1.318(3) . ?
F601 C160 1.333(4) . ?
C5 C4 1.525(4) . ?
C59 C60 1.515(4) . ?
C60 C160 1.528(4) . ?
C4 C104 1.559(4) . ?
C64 C63 1.416(4) . ?
C64 C49 1.548(4) . ?
O2 C85 1.363(4) . ?
O2 C88 1.426(4) . ?
C28 C48 1.368(4) . ?
C23 C24 1.366(4) . ?
C49 C48 1.540(4) . ?
C104 F041 1.303(3) . ?
C104 F043 1.330(4) . ?
C87 H7 0.9800 . ?
C87 H8 0.9800 . ?
C87 H9 0.9800 . ?
C88 H10 0.9800 . ?
C88 H11 0.9800 . ?
C88 H12 0.9800 . ?
C201 C202 1.3900 . ?
C201 C206 1.3900 . ?
C201 C207 1.500(12) . ?
C202 C203 1.3900 . ?
C202 H202 0.9500 . ?
C203 C204 1.3900 . ?
C203 H203 0.9500 . ?
C204 C205 1.3900 . ?
C204 H204 0.9500 . ?
C205 C206 1.3900 . ?
C205 H205 0.9500 . ?
C206 H206 0.9500 . ?
C207 H207 0.9800 . ?
C207 H208 0.9800 . ?
C207 H209 0.9800 . ?
C210 C211 1.535(16) . ?
C210 H217 0.9800 . ?
C210 H218 0.9800 . ?
C210 H219 0.9800 . ?
C211 C212 1.3900 . ?
C211 C216 1.390(12) . ?
C212 C213 1.3900 . ?
C212 H212 0.9500 . ?
C213 C214 1.3900 . ?
C213 H213 0.9500 . ?
C214 C215 1.390(12) . ?
C214 H214 0.9500 . ?
C215 C216 1.3900 . ?
C215 H215 0.9500 . ?
C216 H216 0.9500 . ?
C317 C311 1.513(6) . ?
C317 H317 0.9800 . ?
C317 H318 0.9800 . ?
C317 H319 0.9800 . ?
C311 C316 1.3900 . ?
C311 C312 1.3900 . ?
C316 C315 1.3900 . ?
C316 H316 0.9500 . ?
C315 C314 1.3900 . ?
C315 H315 0.9500 . ?
C314 C313 1.3900 . ?
C314 H314 0.9500 . ?
C313 C312 1.3900 . ?
C313 H313 0.9500 . ?
C312 H312 0.9500 . ?
C86 C81 1.376(4) . ?
C86 C85 1.403(4) . ?
C81 C82 1.405(4) . ?
C82 C83 1.391(4) . ?
C83 C84 1.387(4) . ?
C83 H5 0.9500 . ?
C84 C85 1.382(4) . ?
C84 H6 0.9500 . ?
C305 C306 1.3900 . ?
C305 C304 1.3900 . ?
C305 H305 0.9500 . ?
C306 C301 1.3900 . ?
C306 H306 0.9500 . ?
C301 C302 1.3900 . ?
C301 C307 1.474(8) . ?
C302 C303 1.3900 . ?
C302 H302 0.9500 . ?
C303 C304 1.3900 . ?
C303 H303 0.9500 . ?
C304 H304 0.9500 . ?
C307 H307 0.9800 . ?
C307 H308 0.9800 . ?
C307 H309 0.9800 . ?

loop_
_geom_torsion_atom_site_label_1
_geom_torsion_atom_site_label_2
_geom_torsion_atom_site_label_3
_geom_torsion_atom_site_label_4
_geom_torsion
_geom_torsion_site_symmetry_1
_geom_torsion_site_symmetry_2
_geom_torsion_site_symmetry_3
_geom_torsion_site_symmetry_4
_geom_torsion_publ_flag
C53 C54 C34 C35 -131.6(3) . . . . ?
C55 C54 C34 C35 17.1(3) . . . . ?
C53 C54 C34 C134 114.4(3) . . . . ?
C55 C54 C34 C134 -96.9(3) . . . . ?
C53 C54 C34 C33 -10.8(4) . . . . ?
C55 C54 C34 C33 137.9(2) . . . . ?
C52 C32 C33 C14 134.2(3) . . . . ?
C31 C32 C33 C14 -18.6(3) . . . . ?
C52 C32 C33 C133 -111.2(3) . . . . ?
C31 C32 C33 C133 96.0(2) . . . . ?
C52 C32 C33 C34 12.8(4) . . . . ?
C31 C32 C33 C34 -140.0(2) . . . . ?
C54 C34 C33 C32 -0.8(3) . . . . ?
C35 C34 C33 C32 112.1(2) . . . . ?
C134 C34 C33 C32 -126.1(2) . . . . ?
C54 C34 C33 C14 -113.7(2) . . . . ?
C35 C34 C33 C14 -0.8(3) . . . . ?
C134 C34 C33 C14 121.0(2) . . . . ?
C54 C34 C33 C133 121.9(2) . . . . ?
C35 C34 C33 C133 -125.2(2) . . . . ?
C134 C34 C33 C133 -3.4(3) . . . . ?
C32 C33 C14 C15 -133.3(3) . . . . ?
C133 C33 C14 C15 113.1(3) . . . . ?
C34 C33 C14 C15 -11.8(4) . . . . ?
C32 C33 C14 C13 18.8(3) . . . . ?
C133 C33 C14 C13 -94.8(3) . . . . ?
C34 C33 C14 C13 140.2(2) . . . . ?
C52 C32 C31 C30 6.1(4) . . . . ?
C33 C32 C31 C30 161.4(2) . . . . ?
C52 C32 C31 C13 -142.6(2) . . . . ?
C33 C32 C31 C13 12.6(3) . . . . ?
C8 C25 C26 C27 19.9(3) . . . . ?
C125 C25 C26 C27 -104.3(3) . . . . ?
C24 C25 C26 C27 135.1(3) . . . . ?
C8 C25 C26 C46 -127.0(2) . . . . ?
C125 C25 C26 C46 108.9(3) . . . . ?
C24 C25 C26 C46 -11.7(3) . . . . ?
C32 C33 C133 C81 77.8(3) . . . . ?
C14 C33 C133 C81 -174.7(2) . . . . ?
C34 C33 C133 C81 -48.0(3) . . . . ?
C13 C14 C15 C3 3.9(4) . . . . ?
C33 C14 C15 C3 154.0(2) . . . . ?
C13 C14 C15 C16 -137.6(3) . . . . ?
C33 C14 C15 C16 12.5(4) . . . . ?
C54 C34 C134 C86 -74.6(3) . . . . ?
C35 C34 C134 C86 176.6(2) . . . . ?
C33 C34 C134 C86 51.9(3) . . . . ?
C125 C25 C8 C9 101.0(3) . . . . ?
C26 C25 C8 C9 -26.4(4) . . . . ?
C24 C25 C8 C9 -135.2(3) . . . . ?
C125 C25 C8 C7 -101.6(3) . . . . ?
C26 C25 C8 C7 131.0(2) . . . . ?
C24 C25 C8 C7 22.2(3) . . . . ?
C62 C61 C70 C65 -0.9(4) . . . . ?
C60 C61 C70 C65 149.6(3) . . . . ?
C62 C61 C70 C69 -165.6(2) . . . . ?
C60 C61 C70 C69 -15.1(4) . . . . ?
C61 C70 C65 C64 1.0(4) . . . . ?
C69 C70 C65 C64 164.9(2) . . . . ?
C61 C70 C65 C66 -163.4(2) . . . . ?
C69 C70 C65 C66 0.5(4) . . . . ?
C21 C22 C7 C6 2.2(4) . . . . ?
C23 C22 C7 C6 143.5(3) . . . . ?
C21 C22 C7 C8 -142.9(3) . . . . ?
C23 C22 C7 C8 -1.6(4) . . . . ?
C5 C6 C7 C22 -0.5(4) . . . . ?
C1 C6 C7 C22 -157.9(2) . . . . ?
C5 C6 C7 C8 148.1(2) . . . . ?
C1 C6 C7 C8 -9.3(3) . . . . ?
C9 C8 C7 C22 148.5(2) . . . . ?
C25 C8 C7 C22 -12.3(4) . . . . ?
C9 C8 C7 C6 -0.1(3) . . . . ?
C25 C8 C7 C6 -160.9(2) . . . . ?
C46 C26 C27 C28 -1.1(4) . . . . ?
C25 C26 C27 C28 -145.1(3) . . . . ?
C46 C26 C27 C10 146.6(3) . . . . ?
C25 C26 C27 C10 2.6(4) . . . . ?
C9 C10 C27 C26 -20.7(3) . . . . ?
C110 C10 C27 C26 109.5(3) . . . . ?
C11 C10 C27 C26 -134.7(3) . . . . ?
C9 C10 C27 C28 129.9(2) . . . . ?
C110 C10 C27 C28 -99.9(3) . . . . ?
C11 C10 C27 C28 15.9(3) . . . . ?
C53 C54 C55 C56 -3.1(4) . . . . ?
C34 C54 C55 C56 -154.8(2) . . . . ?
C53 C54 C55 C36 140.5(2) . . . . ?
C34 C54 C55 C36 -11.2(3) . . . . ?
C37 C36 C55 C56 -0.6(4) . . . . ?
C35 C36 C55 C56 143.4(3) . . . . ?
C37 C36 C55 C54 -144.5(3) . . . . ?
C35 C36 C55 C54 -0.5(3) . . . . ?
C7 C8 C9 C10 -150.6(2) . . . . ?
C25 C8 C9 C10 9.0(4) . . . . ?
C7 C8 C9 C1 9.5(3) . . . . ?
C25 C8 C9 C1 169.2(2) . . . . ?
C27 C10 C9 C8 15.0(3) . . . . ?
C110 C10 C9 C8 -112.5(3) . . . . ?
C11 C10 C9 C8 123.9(3) . . . . ?
C27 C10 C9 C1 -142.4(2) . . . . ?
C110 C10 C9 C1 90.2(3) . . . . ?
C11 C10 C9 C1 -33.4(3) . . . . ?
C35 C36 C37 C18 1.0(4) . . . . ?
C55 C36 C37 C18 140.8(3) . . . . ?
C35 C36 C37 C38 -138.1(3) . . . . ?
C55 C36 C37 C38 1.7(4) . . . . ?
C57 C38 C37 C36 -1.4(4) . . . . ?
C39 C38 C37 C36 145.2(3) . . . . ?
C57 C38 C37 C18 -145.0(3) . . . . ?
C39 C38 C37 C18 1.6(3) . . . . ?
C20 C19 C119 F193 -178.4(3) . . . . ?
C18 C19 C119 F193 57.6(4) . . . . ?
C39 C19 C119 F193 -54.7(3) . . . . ?
C20 C19 C119 F192 -58.7(4) . . . . ?
C18 C19 C119 F192 177.4(3) . . . . ?
C39 C19 C119 F192 65.1(3) . . . . ?
C20 C19 C119 F191 61.4(3) . . . . ?
C18 C19 C119 F191 -62.6(3) . . . . ?
C39 C19 C119 F191 -174.9(2) . . . . ?
C27 C26 C46 C47 2.7(4) . . . . ?
C25 C26 C46 C47 150.7(2) . . . . ?
C27 C26 C46 C45 -140.3(3) . . . . ?
C25 C26 C46 C45 7.7(3) . . . . ?
C26 C46 C47 C48 -0.1(4) . . . . ?
C45 C46 C47 C48 139.3(3) . . . . ?
C26 C46 C47 C63 -139.6(3) . . . . ?
C45 C46 C47 C63 -0.2(4) . . . . ?
C55 C54 C53 C67 5.0(4) . . . . ?
C34 C54 C53 C67 151.7(3) . . . . ?
C55 C54 C53 C52 -135.1(3) . . . . ?
C34 C54 C53 C52 11.6(4) . . . . ?
C9 C10 C110 F102 -77.8(3) . . . . ?
C27 C10 C110 F102 156.0(2) . . . . ?
C11 C10 C110 F102 45.4(3) . . . . ?
C9 C10 C110 F101 44.4(3) . . . . ?
C27 C10 C110 F101 -81.8(3) . . . . ?
C11 C10 C110 F101 167.7(2) . . . . ?
C9 C10 C110 F103 163.4(2) . . . . ?
C27 C10 C110 F103 37.2(3) . . . . ?
C11 C10 C110 F103 -73.3(3) . . . . ?
C15 C14 C13 C12 -6.9(4) . . . . ?
C33 C14 C13 C12 -161.4(2) . . . . ?
C15 C14 C13 C31 141.8(2) . . . . ?
C33 C14 C13 C31 -12.7(3) . . . . ?
C30 C31 C13 C14 -148.9(2) . . . . ?
C32 C31 C13 C14 0.1(3) . . . . ?
C30 C31 C13 C12 0.3(4) . . . . ?
C32 C31 C13 C12 149.3(2) . . . . ?
C18 C19 C20 C21 -145.8(2) . . . . ?
C119 C19 C20 C21 90.7(3) . . . . ?
C39 C19 C20 C21 -34.9(3) . . . . ?
C18 C19 C20 C5 18.5(4) . . . . ?
C119 C19 C20 C5 -105.1(3) . . . . ?
C39 C19 C20 C5 129.3(3) . . . . ?
C45 C44 C43 C42 2.7(4) . . . . ?
C62 C44 C43 C42 -140.9(3) . . . . ?
C45 C44 C43 C60 154.7(2) . . . . ?
C62 C44 C43 C60 11.1(3) . . . . ?
C70 C61 C62 C63 0.2(4) . . . . ?
C60 C61 C62 C63 -155.0(2) . . . . ?
C70 C61 C62 C44 146.6(2) . . . . ?
C60 C61 C62 C44 -8.6(3) . . . . ?
C45 C44 C62 C63 1.4(4) . . . . ?
C43 C44 C62 C63 145.1(2) . . . . ?
C45 C44 C62 C61 -145.0(3) . . . . ?
C43 C44 C62 C61 -1.4(3) . . . . ?
C16 C17 C18 C37 1.5(4) . . . . ?
C4 C17 C18 C37 -149.2(3) . . . . ?
C16 C17 C18 C19 148.6(3) . . . . ?
C4 C17 C18 C19 -2.0(4) . . . . ?
C36 C37 C18 C17 -2.7(4) . . . . ?
C38 C37 C18 C17 140.4(3) . . . . ?
C36 C37 C18 C19 -154.5(3) . . . . ?
C38 C37 C18 C19 -11.4(3) . . . . ?
C20 C19 C18 C17 -18.0(4) . . . . ?
C119 C19 C18 C17 105.9(3) . . . . ?
C39 C19 C18 C17 -134.3(3) . . . . ?
C20 C19 C18 C37 131.8(2) . . . . ?
C119 C19 C18 C37 -104.3(3) . . . . ?
C39 C19 C18 C37 15.5(3) . . . . ?
C56 C68 C67 C53 -1.0(4) . . . . ?
C69 C68 C67 C53 -149.6(3) . . . . ?
C56 C68 C67 C66 148.8(2) . . . . ?
C69 C68 C67 C66 0.2(4) . . . . ?
C54 C53 C67 C68 -3.0(4) . . . . ?
C52 C53 C67 C68 141.5(2) . . . . ?
C54 C53 C67 C66 -155.8(2) . . . . ?
C52 C53 C67 C66 -11.4(3) . . . . ?
C68 C67 C66 C65 -19.9(3) . . . . ?
C53 C67 C66 C65 132.2(2) . . . . ?
C68 C67 C66 C166 104.2(3) . . . . ?
C53 C67 C66 C166 -103.6(3) . . . . ?
C68 C67 C66 C51 -136.0(3) . . . . ?
C53 C67 C66 C51 16.1(3) . . . . ?
C64 C65 C66 C67 -145.2(2) . . . . ?
C70 C65 C66 C67 19.3(3) . . . . ?
C64 C65 C66 C166 92.2(3) . . . . ?
C70 C65 C66 C166 -103.3(3) . . . . ?
C64 C65 C66 C51 -35.3(3) . . . . ?
C70 C65 C66 C51 129.2(3) . . . . ?
F661 C166 C66 C67 -172.7(2) . . . . ?
F663 C166 C66 C67 -54.0(3) . . . . ?
F662 C166 C66 C67 65.2(3) . . . . ?
F661 C166 C66 C65 -48.5(3) . . . . ?
F663 C166 C66 C65 70.2(3) . . . . ?
F662 C166 C66 C65 -170.5(2) . . . . ?
F661 C166 C66 C51 76.7(3) . . . . ?
F663 C166 C66 C51 -164.6(2) . . . . ?
F662 C166 C66 C51 -45.4(3) . . . . ?
C37 C36 C35 C16 2.1(4) . . . . ?
C55 C36 C35 C16 -141.8(2) . . . . ?
C37 C36 C35 C34 156.0(2) . . . . ?
C55 C36 C35 C34 12.1(3) . . . . ?
C54 C34 C35 C16 134.1(3) . . . . ?
C134 C34 C35 C16 -109.8(3) . . . . ?
C33 C34 C35 C16 13.4(4) . . . . ?
C54 C34 C35 C36 -17.5(3) . . . . ?
C134 C34 C35 C36 98.6(3) . . . . ?
C33 C34 C35 C36 -138.2(2) . . . . ?
C67 C68 C69 C70 19.8(4) . . . . ?
C56 C68 C69 C70 -130.9(2) . . . . ?
C67 C68 C69 C169 -106.7(3) . . . . ?
C56 C68 C69 C169 102.6(3) . . . . ?
C67 C68 C69 C58 134.4(3) . . . . ?
C56 C68 C69 C58 -16.3(3) . . . . ?
C61 C70 C69 C68 144.8(2) . . . . ?
C65 C70 C69 C68 -19.7(3) . . . . ?
C61 C70 C69 C169 -90.5(3) . . . . ?
C65 C70 C69 C169 105.0(3) . . . . ?
C61 C70 C69 C58 35.7(3) . . . . ?
C65 C70 C69 C58 -128.8(3) . . . . ?
C59 C58 C69 C68 -139.5(3) . . . . ?
C57 C58 C69 C68 15.3(3) . . . . ?
C59 C58 C69 C70 -23.0(4) . . . . ?
C57 C58 C69 C70 131.9(2) . . . . ?
C59 C58 C69 C169 103.5(3) . . . . ?
C57 C58 C69 C169 -101.6(3) . . . . ?
C39 C38 C57 C58 -0.3(4) . . . . ?
C37 C38 C57 C58 143.2(3) . . . . ?
C39 C38 C57 C56 -143.4(3) . . . . ?
C37 C38 C57 C56 0.0(4) . . . . ?
C59 C58 C57 C38 0.6(4) . . . . ?
C69 C58 C57 C38 -155.9(3) . . . . ?
C59 C58 C57 C56 147.1(3) . . . . ?
C69 C58 C57 C56 -9.5(3) . . . . ?
C39 C40 C41 C42 -145.1(2) . . . . ?
C59 C40 C41 C42 19.8(4) . . . . ?
C39 C40 C41 C21 -35.6(3) . . . . ?
C59 C40 C41 C21 129.3(3) . . . . ?
C39 C40 C41 C141 91.5(3) . . . . ?
C59 C40 C41 C141 -103.6(3) . . . . ?
F413 C141 C41 C42 -138.6(3) . . . . ?
F412 C141 C41 C42 -19.1(3) . . . . ?
F411 C141 C41 C42 100.1(3) . . . . ?
F413 C141 C41 C40 -14.7(4) . . . . ?
F412 C141 C41 C40 104.9(3) . . . . ?
F411 C141 C41 C40 -135.9(3) . . . . ?
F413 C141 C41 C21 110.1(3) . . . . ?
F412 C141 C41 C21 -130.3(3) . . . . ?
F411 C141 C41 C21 -11.2(4) . . . . ?
C44 C43 C42 C23 -0.8(4) . . . . ?
C60 C43 C42 C23 -149.0(3) . . . . ?
C44 C43 C42 C41 149.3(3) . . . . ?
C60 C43 C42 C41 1.1(4) . . . . ?
C40 C41 C42 C43 -20.7(4) . . . . ?
C21 C41 C42 C43 -135.6(3) . . . . ?
C141 C41 C42 C43 105.0(3) . . . . ?
C40 C41 C42 C23 131.8(2) . . . . ?
C21 C41 C42 C23 16.9(3) . . . . ?
C141 C41 C42 C23 -102.6(3) . . . . ?
C31 C32 C52 C51 -4.2(4) . . . . ?
C33 C32 C52 C51 -155.1(2) . . . . ?
C31 C32 C52 C53 137.6(3) . . . . ?
C33 C32 C52 C53 -13.3(4) . . . . ?
C54 C53 C52 C32 0.7(4) . . . . ?
C67 C53 C52 C32 -144.7(2) . . . . ?
C54 C53 C52 C51 146.2(2) . . . . ?
C67 C53 C52 C51 0.8(3) . . . . ?
C12 C2 C3 C15 -5.4(4) . . . . ?
C1 C2 C3 C15 -165.9(2) . . . . ?
C12 C2 C3 C4 148.6(3) . . . . ?
C1 C2 C3 C4 -11.9(4) . . . . ?
C14 C15 C3 C2 2.2(4) . . . . ?
C16 C15 C3 C2 147.1(3) . . . . ?
C14 C15 C3 C4 -155.3(2) . . . . ?
C16 C15 C3 C4 -10.5(3) . . . . ?
C3 C2 C1 C6 34.0(3) . . . . ?
C12 C2 C1 C6 -126.1(3) . . . . ?
C3 C2 C1 C9 145.2(2) . . . . ?
C12 C2 C1 C9 -15.0(3) . . . . ?
C3 C2 C1 C101 -90.0(3) . . . . ?
C12 C2 C1 C101 109.8(3) . . . . ?
C5 C6 C1 C2 -23.1(4) . . . . ?
C7 C6 C1 C2 132.7(2) . . . . ?
C5 C6 C1 C9 -142.0(3) . . . . ?
C7 C6 C1 C9 13.8(3) . . . . ?
C5 C6 C1 C101 101.2(3) . . . . ?
C7 C6 C1 C101 -103.0(3) . . . . ?
C8 C9 C1 C2 -129.9(2) . . . . ?
C10 C9 C1 C2 29.9(3) . . . . ?
C8 C9 C1 C6 -14.2(3) . . . . ?
C10 C9 C1 C6 145.6(2) . . . . ?
C8 C9 C1 C101 104.0(3) . . . . ?
C10 C9 C1 C101 -96.2(3) . . . . ?
F016 C101 C1 C2 39.1(3) . . . . ?
F014 C101 C1 C2 -80.2(3) . . . . ?
F015 C101 C1 C2 160.6(3) . . . . ?
F016 C101 C1 C6 -83.1(3) . . . . ?
F014 C101 C1 C6 157.6(2) . . . . ?
F015 C101 C1 C6 38.5(3) . . . . ?
F016 C101 C1 C9 165.6(2) . . . . ?
F014 C101 C1 C9 46.3(3) . . . . ?
F015 C101 C1 C9 -72.9(3) . . . . ?
C68 C69 C169 F691 153.7(3) . . . . ?
C70 C69 C169 F691 28.4(4) . . . . ?
C58 C69 C169 F691 -95.6(3) . . . . ?
C68 C69 C169 F692 32.8(3) . . . . ?
C70 C69 C169 F692 -92.5(3) . . . . ?
C58 C69 C169 F692 143.6(3) . . . . ?
C68 C69 C169 F693 -86.3(3) . . . . ?
C70 C69 C169 F693 148.4(2) . . . . ?
C58 C69 C169 F693 24.5(3) . . . . ?
C43 C44 C45 C24 -0.1(4) . . . . ?
C62 C44 C45 C24 139.0(3) . . . . ?
C43 C44 C45 C46 -140.7(3) . . . . ?
C62 C44 C45 C46 -1.6(4) . . . . ?
C47 C46 C45 C44 1.0(4) . . . . ?
C26 C46 C45 C44 144.7(2) . . . . ?
C47 C46 C45 C24 -143.4(2) . . . . ?
C26 C46 C45 C24 0.4(3) . . . . ?
C8 C25 C125 F251 -65.2(3) . . . . ?
C26 C25 C125 F251 57.7(3) . . . . ?
C24 C25 C125 F251 172.0(2) . . . . ?
C8 C25 C125 F252 173.7(2) . . . . ?
C26 C25 C125 F252 -63.5(3) . . . . ?
C24 C25 C125 F252 50.8(3) . . . . ?
C8 C25 C125 F253 54.5(3) . . . . ?
C26 C25 C125 F253 177.3(2) . . . . ?
C24 C25 C125 F253 -68.3(3) . . . . ?
C30 C29 C11 C12 3.0(4) . . . . ?
C28 C29 C11 C12 -145.5(3) . . . . ?
C30 C29 C11 C10 159.2(2) . . . . ?
C28 C29 C11 C10 10.8(3) . . . . ?
C9 C10 C11 C29 -130.7(2) . . . . ?
C27 C10 C11 C29 -16.2(3) . . . . ?
C110 C10 C11 C29 101.3(3) . . . . ?
C9 C10 C11 C12 25.0(3) . . . . ?
C27 C10 C11 C12 139.5(2) . . . . ?
C110 C10 C11 C12 -102.9(3) . . . . ?
C14 C13 C12 C11 159.2(2) . . . . ?
C31 C13 C12 C11 14.5(4) . . . . ?
C14 C13 C12 C2 3.7(4) . . . . ?
C31 C13 C12 C2 -141.0(3) . . . . ?
C29 C11 C12 C13 -16.1(4) . . . . ?
C10 C11 C12 C13 -169.1(2) . . . . ?
C29 C11 C12 C2 138.2(3) . . . . ?
C10 C11 C12 C2 -14.8(4) . . . . ?
C3 C2 C12 C13 2.5(4) . . . . ?
C1 C2 C12 C13 162.6(2) . . . . ?
C3 C2 C12 C11 -151.2(3) . . . . ?
C1 C2 C12 C11 8.9(4) . . . . ?
C7 C6 C5 C20 -1.0(4) . . . . ?
C1 C6 C5 C20 151.8(3) . . . . ?
C7 C6 C5 C4 -165.1(2) . . . . ?
C1 C6 C5 C4 -12.2(4) . . . . ?
C21 C20 C5 C6 0.8(4) . . . . ?
C19 C20 C5 C6 -162.9(2) . . . . ?
C21 C20 C5 C4 163.8(2) . . . . ?
C19 C20 C5 C4 0.0(4) . . . . ?
C36 C35 C16 C17 -3.4(4) . . . . ?
C34 C35 C16 C17 -152.9(3) . . . . ?
C36 C35 C16 C15 135.4(3) . . . . ?
C34 C35 C16 C15 -14.1(4) . . . . ?
C18 C17 C16 C35 1.7(4) . . . . ?
C4 C17 C16 C35 155.4(3) . . . . ?
C18 C17 C16 C15 -141.6(3) . . . . ?
C4 C17 C16 C15 12.1(3) . . . . ?
C14 C15 C16 C35 0.7(4) . . . . ?
C3 C15 C16 C35 -144.8(3) . . . . ?
C14 C15 C16 C17 144.7(2) . . . . ?
C3 C15 C16 C17 -0.8(3) . . . . ?
C57 C58 C59 C40 -0.5(4) . . . . ?
C69 C58 C59 C40 151.8(3) . . . . ?
C57 C58 C59 C60 -166.0(2) . . . . ?
C69 C58 C59 C60 -13.7(4) . . . . ?
C39 C40 C59 C58 0.0(4) . . . . ?
C41 C40 C59 C58 -164.5(3) . . . . ?
C39 C40 C59 C60 164.6(3) . . . . ?
C41 C40 C59 C60 0.0(4) . . . . ?
C5 C20 C21 C22 0.9(4) . . . . ?
C19 C20 C21 C22 165.3(2) . . . . ?
C5 C20 C21 C41 -151.1(3) . . . . ?
C19 C20 C21 C41 13.3(4) . . . . ?
C7 C22 C21 C20 -2.4(4) . . . . ?
C23 C22 C21 C20 -146.9(3) . . . . ?
C7 C22 C21 C41 153.9(2) . . . . ?
C23 C22 C21 C41 9.4(3) . . . . ?
C42 C41 C21 C20 139.2(3) . . . . ?
C40 C41 C21 C20 23.1(4) . . . . ?
C141 C41 C21 C20 -104.1(3) . . . . ?
C42 C41 C21 C22 -15.6(3) . . . . ?
C40 C41 C21 C22 -131.7(2) . . . . ?
C141 C41 C21 C22 101.1(3) . . . . ?
C58 C59 C60 C43 145.5(2) . . . . ?
C40 C59 C60 C43 -19.6(4) . . . . ?
C58 C59 C60 C160 -92.1(3) . . . . ?
C40 C59 C60 C160 102.8(3) . . . . ?
C58 C59 C60 C61 34.8(3) . . . . ?
C40 C59 C60 C61 -130.2(3) . . . . ?
C42 C43 C60 C59 19.4(4) . . . . ?
C44 C43 C60 C59 -131.4(2) . . . . ?
C42 C43 C60 C160 -104.1(3) . . . . ?
C44 C43 C60 C160 105.1(3) . . . . ?
C42 C43 C60 C61 135.5(3) . . . . ?
C44 C43 C60 C61 -15.3(3) . . . . ?
C70 C61 C60 C59 -22.0(4) . . . . ?
C62 C61 C60 C59 131.4(2) . . . . ?
C70 C61 C60 C43 -139.2(3) . . . . ?
C62 C61 C60 C43 14.2(3) . . . . ?
C70 C61 C60 C160 103.6(3) . . . . ?
C62 C61 C60 C160 -103.0(3) . . . . ?
C18 C17 C4 C5 20.6(4) . . . . ?
C16 C17 C4 C5 -132.5(2) . . . . ?
C18 C17 C4 C3 135.8(3) . . . . ?
C16 C17 C4 C3 -17.2(3) . . . . ?
C18 C17 C4 C104 -105.0(3) . . . . ?
C16 C17 C4 C104 101.9(3) . . . . ?
C6 C5 C4 C17 143.7(2) . . . . ?
C20 C5 C4 C17 -19.5(4) . . . . ?
C6 C5 C4 C3 34.5(3) . . . . ?
C20 C5 C4 C3 -128.7(3) . . . . ?
C6 C5 C4 C104 -92.4(3) . . . . ?
C20 C5 C4 C104 104.4(3) . . . . ?
C2 C3 C4 C17 -140.3(3) . . . . ?
C15 C3 C4 C17 16.4(3) . . . . ?
C2 C3 C4 C5 -23.8(4) . . . . ?
C15 C3 C4 C5 132.9(2) . . . . ?
C2 C3 C4 C104 102.9(3) . . . . ?
C15 C3 C4 C104 -100.4(3) . . . . ?
C70 C65 C64 C63 -0.4(4) . . . . ?
C66 C65 C64 C63 164.7(2) . . . . ?
C70 C65 C64 C49 -149.9(2) . . . . ?
C66 C65 C64 C49 15.3(4) . . . . ?
C61 C62 C63 C64 0.4(4) . . . . ?
C44 C62 C63 C64 -142.9(3) . . . . ?
C61 C62 C63 C47 142.6(3) . . . . ?
C44 C62 C63 C47 -0.6(4) . . . . ?
C65 C64 C63 C62 -0.3(4) . . . . ?
C49 C64 C63 C62 153.9(2) . . . . ?
C65 C64 C63 C47 -145.5(2) . . . . ?
C49 C64 C63 C47 8.6(3) . . . . ?
C46 C47 C63 C62 0.0(4) . . . . ?
C48 C47 C63 C62 -143.5(2) . . . . ?
C46 C47 C63 C64 145.5(2) . . . . ?
C48 C47 C63 C64 1.9(3) . . . . ?
C59 C60 C160 F602 46.5(4) . . . . ?
C43 C60 C160 F602 169.8(3) . . . . ?
C61 C60 C160 F602 -78.0(3) . . . . ?
C59 C60 C160 F603 168.4(2) . . . . ?
C43 C60 C160 F603 -68.3(3) . . . . ?
C61 C60 C160 F603 43.8(3) . . . . ?
C59 C60 C160 F601 -72.9(3) . . . . ?
C43 C60 C160 F601 50.4(3) . . . . ?
C61 C60 C160 F601 162.5(2) . . . . ?
C32 C31 C30 C50 -3.1(4) . . . . ?
C13 C31 C30 C50 141.7(3) . . . . ?
C32 C31 C30 C29 -158.2(2) . . . . ?
C13 C31 C30 C29 -13.4(4) . . . . ?
C51 C50 C30 C31 -1.9(4) . . . . ?
C49 C50 C30 C31 -163.6(2) . . . . ?
C51 C50 C30 C29 151.5(3) . . . . ?
C49 C50 C30 C29 -10.1(4) . . . . ?
C11 C29 C30 C31 12.0(4) . . . . ?
C28 C29 C30 C31 157.3(2) . . . . ?
C11 C29 C30 C50 -142.4(3) . . . . ?
C28 C29 C30 C50 2.8(4) . . . . ?
C26 C27 C28 C48 -3.3(4) . . . . ?
C10 C27 C28 C48 -155.7(2) . . . . ?
C26 C27 C28 C29 141.7(3) . . . . ?
C10 C27 C28 C29 -10.7(3) . . . . ?
C11 C29 C28 C48 145.5(3) . . . . ?
C30 C29 C28 C48 -4.0(4) . . . . ?
C11 C29 C28 C27 0.0(3) . . . . ?
C30 C29 C28 C27 -149.5(2) . . . . ?
C43 C42 C23 C24 -3.8(4) . . . . ?
C41 C42 C23 C24 -157.7(2) . . . . ?
C43 C42 C23 C22 141.5(2) . . . . ?
C41 C42 C23 C22 -12.4(3) . . . . ?
C7 C22 C23 C24 2.7(4) . . . . ?
C21 C22 C23 C24 146.8(3) . . . . ?
C7 C22 C23 C42 -142.5(2) . . . . ?
C21 C22 C23 C42 1.6(3) . . . . ?
C51 C50 C49 C149 94.4(3) . . . . ?
C30 C50 C49 C149 -104.1(3) . . . . ?
C51 C50 C49 C48 -144.9(2) . . . . ?
C30 C50 C49 C48 16.6(3) . . . . ?
C51 C50 C49 C64 -34.3(3) . . . . ?
C30 C50 C49 C64 127.3(2) . . . . ?
F491 C149 C49 C50 -44.9(3) . . . . ?
F493 C149 C49 C50 75.7(3) . . . . ?
F492 C149 C49 C50 -166.4(2) . . . . ?
F491 C149 C49 C48 -168.2(2) . . . . ?
F493 C149 C49 C48 -47.7(3) . . . . ?
F492 C149 C49 C48 70.3(3) . . . . ?
F491 C149 C49 C64 80.5(3) . . . . ?
F493 C149 C49 C64 -158.9(2) . . . . ?
F492 C149 C49 C64 -41.0(3) . . . . ?
C65 C64 C49 C50 20.3(3) . . . . ?
C63 C64 C49 C50 -132.5(2) . . . . ?
C65 C64 C49 C149 -106.6(3) . . . . ?
C63 C64 C49 C149 100.7(3) . . . . ?
C65 C64 C49 C48 138.3(3) . . . . ?
C63 C64 C49 C48 -14.5(3) . . . . ?
C27 C28 C48 C47 5.9(4) . . . . ?
C29 C28 C48 C47 -135.0(3) . . . . ?
C27 C28 C48 C49 153.7(2) . . . . ?
C29 C28 C48 C49 12.8(4) . . . . ?
C46 C47 C48 C28 -4.2(4) . . . . ?
C63 C47 C48 C28 140.0(3) . . . . ?
C46 C47 C48 C49 -156.0(2) . . . . ?
C63 C47 C48 C49 -11.8(3) . . . . ?
C50 C49 C48 C28 -18.5(4) . . . . ?
C149 C49 C48 C28 104.8(3) . . . . ?
C64 C49 C48 C28 -134.4(3) . . . . ?
C50 C49 C48 C47 131.9(2) . . . . ?
C149 C49 C48 C47 -104.8(3) . . . . ?
C64 C49 C48 C47 16.0(3) . . . . ?
C30 C50 C51 C52 3.8(4) . . . . ?
C49 C50 C51 C52 165.8(2) . . . . ?
C30 C50 C51 C66 -147.8(2) . . . . ?
C49 C50 C51 C66 14.2(4) . . . . ?
C32 C52 C51 C50 -0.7(4) . . . . ?
C53 C52 C51 C50 -145.7(2) . . . . ?
C32 C52 C51 C66 154.7(2) . . . . ?
C53 C52 C51 C66 9.7(3) . . . . ?
C67 C66 C51 C50 139.5(3) . . . . ?
C65 C66 C51 C50 21.7(3) . . . . ?
C166 C66 C51 C50 -104.5(3) . . . . ?
C67 C66 C51 C52 -15.2(3) . . . . ?
C65 C66 C51 C52 -133.0(2) . . . . ?
C166 C66 C51 C52 100.8(3) . . . . ?
C42 C23 C24 C45 6.3(4) . . . . ?
C22 C23 C24 C45 -133.9(3) . . . . ?
C42 C23 C24 C25 150.5(2) . . . . ?
C22 C23 C24 C25 10.2(4) . . . . ?
C44 C45 C24 C23 -4.4(4) . . . . ?
C46 C45 C24 C23 140.1(2) . . . . ?
C44 C45 C24 C25 -152.7(2) . . . . ?
C46 C45 C24 C25 -8.2(3) . . . . ?
C8 C25 C24 C23 -21.5(3) . . . . ?
C125 C25 C24 C23 101.5(3) . . . . ?
C26 C25 C24 C23 -135.0(2) . . . . ?
C8 C25 C24 C45 125.5(2) . . . . ?
C125 C25 C24 C45 -111.5(2) . . . . ?
C26 C25 C24 C45 11.9(3) . . . . ?
C59 C40 C39 C38 0.3(4) . . . . ?
C41 C40 C39 C38 165.7(2) . . . . ?
C59 C40 C39 C19 -150.9(3) . . . . ?
C41 C40 C39 C19 14.5(4) . . . . ?
C57 C38 C39 C40 -0.2(4) . . . . ?
C37 C38 C39 C40 -147.0(3) . . . . ?
C57 C38 C39 C19 155.4(3) . . . . ?
C37 C38 C39 C19 8.6(3) . . . . ?
C20 C19 C39 C40 22.3(4) . . . . ?
C18 C19 C39 C40 139.8(3) . . . . ?
C119 C19 C39 C40 -102.2(3) . . . . ?
C20 C19 C39 C38 -131.8(2) . . . . ?
C18 C19 C39 C38 -14.3(3) . . . . ?
C119 C19 C39 C38 103.7(3) . . . . ?
C54 C55 C56 C68 -0.7(4) . . . . ?
C36 C55 C56 C68 -140.2(3) . . . . ?
C54 C55 C56 C57 138.7(3) . . . . ?
C36 C55 C56 C57 -0.8(4) . . . . ?
C67 C68 C56 C55 2.8(4) . . . . ?
C69 C68 C56 C55 155.4(2) . . . . ?
C67 C68 C56 C57 -140.8(3) . . . . ?
C69 C68 C56 C57 11.8(3) . . . . ?
C38 C57 C56 C55 1.1(4) . . . . ?
C58 C57 C56 C55 -145.5(3) . . . . ?
C38 C57 C56 C68 145.3(3) . . . . ?
C58 C57 C56 C68 -1.3(3) . . . . ?
C17 C4 C104 F041 154.8(3) . . . . ?
C5 C4 C104 F041 30.3(4) . . . . ?
C3 C4 C104 F041 -94.5(3) . . . . ?
C17 C4 C104 F042 34.1(3) . . . . ?
C5 C4 C104 F042 -90.4(3) . . . . ?
C3 C4 C104 F042 144.7(3) . . . . ?
C17 C4 C104 F043 -84.5(3) . . . . ?
C5 C4 C104 F043 150.9(3) . . . . ?
C3 C4 C104 F043 26.1(4) . . . . ?
C206 C201 C202 C203 0.0 . . . . ?
C207 C201 C202 C203 -176.4(8) . . . . ?
C201 C202 C203 C204 0.0 . . . . ?
C202 C203 C204 C205 0.0 . . . . ?
C203 C204 C205 C206 0.0 . . . . ?
C204 C205 C206 C201 0.0 . . . . ?
C202 C201 C206 C205 0.0 . . . . ?
C207 C201 C206 C205 176.3(8) . . . . ?
C216 C211 C212 C213 0.3(10) . . . . ?
C210 C211 C212 C213 -179.8(11) . . . . ?
C211 C212 C213 C214 0.0 . . . . ?
C212 C213 C214 C215 -0.3(10) . . . . ?
C213 C214 C215 C216 0.3(11) . . . . ?
C214 C215 C216 C211 0.0(8) . . . . ?
C212 C211 C216 C215 -0.3(12) . . . . ?
C210 C211 C216 C215 179.8(9) . . . . ?
C312 C311 C316 C315 0.0 . . . . ?
C317 C311 C316 C315 177.4(2) . . . . ?
C311 C316 C315 C314 0.0 . . . . ?
C316 C315 C314 C313 0.0 . . . . ?
C315 C314 C313 C312 0.0 . . . . ?
C314 C313 C312 C311 0.0 . . . . ?
C316 C311 C312 C313 0.0 . . . . ?
C317 C311 C312 C313 -177.3(2) . . . . ?
C34 C134 C86 C81 -50.0(3) . . . . ?
C34 C134 C86 C85 128.9(3) . . . . ?
C85 C86 C81 C82 -4.3(4) . . . . ?
C134 C86 C81 C82 174.6(2) . . . . ?
C85 C86 C81 C133 176.2(2) . . . . ?
C134 C86 C81 C133 -4.9(3) . . . . ?
C33 C133 C81 C86 55.7(3) . . . . ?
C33 C133 C81 C82 -123.7(3) . . . . ?
C87 O1 C82 C83 -18.5(4) . . . . ?
C87 O1 C82 C81 161.5(3) . . . . ?
C86 C81 C82 O1 -174.7(2) . . . . ?
C133 C81 C82 O1 4.8(4) . . . . ?
C86 C81 C82 C83 5.4(4) . . . . ?
C133 C81 C82 C83 -175.2(2) . . . . ?
O1 C82 C83 C84 177.9(3) . . . . ?
C81 C82 C83 C84 -2.1(4) . . . . ?
C82 C83 C84 C85 -2.3(4) . . . . ?
C88 O2 C85 C84 3.0(4) . . . . ?
C88 O2 C85 C86 -178.7(3) . . . . ?
C83 C84 C85 O2 -178.3(3) . . . . ?
C83 C84 C85 C86 3.4(4) . . . . ?
C81 C86 C85 O2 -178.5(2) . . . . ?
C134 C86 C85 O2 2.6(4) . . . . ?
C81 C86 C85 C84 -0.1(4) . . . . ?
C134 C86 C85 C84 -179.0(3) . . . . ?
C304 C305 C306 C301 0.0 . . . . ?
C305 C306 C301 C302 0.0 . . . . ?
C305 C306 C301 C307 175.5(4) . . . . ?
C306 C301 C302 C303 0.0 . . . . ?
C307 C301 C302 C303 -175.6(4) . . . . ?
C301 C302 C303 C304 0.0 . . . . ?
C302 C303 C304 C305 0.0 . . . . ?
C306 C305 C304 C303 0.0 . . . . ?
